data_4117423
loop_
_publ_author_name
'Shohei Tashiro'
'Ryou Kubota'
'Mitsuhiko Shionoya'

_publ_contact_author_address
;
Department of Chemistry
The University of Tokyo
Graduate School of Science
7-3-1, Hongo
Bunkyo-ku
Tokyo
113-0033
;
_publ_contact_author_email shionoya@chem.s.u-tokyo.ac.jp
_publ_contact_author_fax 81-3-5841-8061
_publ_contact_author_name 'Prof Mitsuhiko Shionoya'
_publ_contact_author_phone 81-3-5841-8061
_publ_section_title
;
 Metal-Macrocycle Framework (MMF): Supramolecular Nano-Channel Surfaces
 with Shape Sorting Capability
;
_journal_name_full 'Journal of the American Chemical Society'
_journal_page_first 2461
_journal_page_last 2464
_journal_paper_doi 10.1021/ja209422m
_journal_volume 134
_journal_year 2012
_chemical_formula_moiety '2(C42 H42 Cl6 N6 Pd3), 1.39(C10 H8), 2.87(C2 H3 N), 2(H2 O)'
_chemical_formula_sum 'C103.66 H107.75 Cl12 N14.87 O2 Pd6'
_chemical_formula_weight 2657.78
_space_group_IT_number 14
_symmetry_cell_setting monoclinic
_symmetry_Int_Tables_number 14
_symmetry_space_group_name_Hall '-P 2ybc'
_symmetry_space_group_name_H-M 'P 1 21/c 1'
_atom_sites_solution_hydrogens geom
_atom_sites_solution_primary direct
_atom_sites_solution_secondary difmap
_audit_creation_date 2011-07-05
_audit_creation_method 'by CrystalStructure 4.0'
_cell_angle_alpha 90.0000
_cell_angle_beta 91.7141(10)
_cell_angle_gamma 90.0000
_cell_formula_units_Z 4
_cell_length_a 19.5756(7)
_cell_length_b 51.9794(19)
_cell_length_c 14.3211(5)
_cell_measurement_reflns_used 87717
_cell_measurement_temperature 93
_cell_measurement_theta_max 27.54
_cell_measurement_theta_min 3.00
_cell_volume 14565.6(9)
_computing_cell_refinement 'RAPID AUTO'
_computing_data_collection 'RAPID AUTO (Rigaku, ????)'
_computing_data_reduction 'RAPID AUTO'
_computing_molecular_graphics 'CrystalStructure 4.0'
_computing_publication_material 'CrystalStructure 4.0 (Rigaku, 2010)'
_computing_structure_refinement 'SHELXL97 (Sheldrick, 2008)'
_computing_structure_solution 'SHELXS97 (Sheldrick, 2008)'
_diffrn_ambient_temperature 93
_diffrn_detector_area_resol_mean 10.000
_diffrn_measured_fraction_theta_full 0.998
_diffrn_measured_fraction_theta_max 0.998
_diffrn_measurement_device_type 'Rigaku R-AXIS RAPID'
_diffrn_measurement_method \w
_diffrn_radiation_type 'Mo K\a'
_diffrn_radiation_wavelength 0.71075
_diffrn_reflns_av_R_equivalents 0.0929
_diffrn_reflns_limit_h_max 25
_diffrn_reflns_limit_h_min -25
_diffrn_reflns_limit_k_max 67
_diffrn_reflns_limit_k_min -65
_diffrn_reflns_limit_l_max 18
_diffrn_reflns_limit_l_min -18
_diffrn_reflns_number 214936
_diffrn_reflns_theta_full 27.49
_diffrn_reflns_theta_max 27.49
_diffrn_standards_number 0
_exptl_absorpt_coefficient_mu 0.986
_exptl_absorpt_correction_T_max 0.906
_exptl_absorpt_correction_T_min 0.414
_exptl_absorpt_correction_type multi-scan
_exptl_absorpt_process_details
;
    Higashi, T. (1995). Program for Absorption Correction.
    Rigaku Corporation, Tokyo, Japan.
;
_exptl_crystal_colour yellow
_exptl_crystal_density_diffrn 1.212
_exptl_crystal_description platelet
_exptl_crystal_F_000 5319.20
_exptl_crystal_size_max 0.350
_exptl_crystal_size_mid 0.250
_exptl_crystal_size_min 0.100
_platon_squeeze_details
;
;
_refine_diff_density_max 1.420
_refine_diff_density_min -1.700
_refine_ls_extinction_method none
_refine_ls_goodness_of_fit_ref 1.047
_refine_ls_hydrogen_treatment constr
_refine_ls_number_parameters 1182
_refine_ls_number_reflns 33382
_refine_ls_number_restraints 201
_refine_ls_R_factor_gt 0.0869
_refine_ls_shift/su_max 0.002
_refine_ls_structure_factor_coef Fsqd
_refine_ls_weighting_details 'w = 1/[\s^2^(Fo^2^)+(0.1382P)^2^+14.6742P] where P=(Fo^2^+2Fc^2^)/3'
_refine_ls_weighting_scheme calc
_refine_ls_wR_factor_ref 0.2792
_reflns_number_gt 17827
_reflns_number_total 33382
_reflns_threshold_expression F^2^>2.0\s(F^2^)
_cod_data_source_file ja209422m_si_002_09.cif
_cod_data_source_block 832890
_cod_database_code 4117423

loop_
_symmetry_equiv_pos_site_id
_symmetry_equiv_pos_as_xyz
1 +X,+Y,+Z
2 -X,1/2+Y,1/2-Z
3 -X,-Y,-Z
4 +X,1/2-Y,1/2+Z

loop_
_atom_site_label
_atom_site_type_symbol
_atom_site_fract_x
_atom_site_fract_y
_atom_site_fract_z
_atom_site_U_iso_or_equiv
_atom_site_adp_type
_atom_site_occupancy
_atom_site_symmetry_multiplicity
_atom_site_calc_flag
_atom_site_refinement_flags
Pd1 Pd 0.58164(3) 0.488532(12) 1.01299(3) 0.06432(18) Uani 1.0 4 d .
Pd2 Pd 1.03029(3) 0.485242(13) 0.82839(4) 0.06836(19) Uani 1.0 4 d .
Pd3 Pd 0.71280(3) 0.521998(14) 0.40621(3) 0.0745(2) Uani 1.0 4 d .
Pd4 Pd 0.56593(3) 0.577875(15) 0.71816(4) 0.0805(3) Uani 1.0 4 d .
Pd5 Pd 0.80556(5) 0.661226(17) 1.24929(7) 0.1158(3) Uani 1.0 4 d .
Pd6 Pd 0.67305(13) 0.74731(3) 0.78524(15) 0.2564(12) Uani 1.0 4 d .
Cl1 Cl 0.57970(9) 0.53259(4) 0.98662(11) 0.0691(5) Uani 1.0 4 d .
Cl2 Cl 0.57700(9) 0.49249(4) 1.17322(10) 0.0710(5) Uani 1.0 4 d .
Cl3 Cl 1.00062(11) 0.52479(4) 0.88662(12) 0.0775(6) Uani 1.0 4 d .
Cl4 Cl 1.12270(10) 0.50160(4) 0.75183(12) 0.0758(6) Uani 1.0 4 d .
Cl5 Cl 0.79217(11) 0.55347(5) 0.43907(13) 0.0874(7) Uani 1.0 4 d .
Cl6 Cl 0.62684(11) 0.55107(5) 0.37718(15) 0.0899(7) Uani 1.0 4 d .
Cl7 Cl 0.50301(12) 0.57708(6) 0.57934(13) 0.0975(8) Uani 1.0 4 d .
Cl8 Cl 0.47211(11) 0.58535(5) 0.80687(13) 0.0851(6) Uani 1.0 4 d .
Cl9 Cl 0.91316(18) 0.64715(7) 1.2876(4) 0.1582(15) Uani 1.0 4 d .
Cl10 Cl 0.8477(3) 0.70095(7) 1.2127(4) 0.1728(17) Uani 1.0 4 d .
Cl11 Cl 0.6705(5) 0.78590(11) 0.8619(6) 0.315(5) Uani 1.0 4 d .
Cl12 Cl 0.5530(5) 0.7446(2) 0.7868(7) 0.365(7) Uani 1.0 4 d .
O1W O 0.5757(10) 0.7164(4) 0.5530(14) 0.294(8) Uiso 1.0 4 d .
O2W O 0.8283(9) 0.6282(3) 0.4937(12) 0.253(7) Uiso 1.0 4 d .
N1 N 0.5733(3) 0.48104(13) 0.8735(4) 0.0654(16) Uani 1.0 4 d .
N1S N 0.8290(4) 0.55252(15) 0.0898(5) 0.0827(19) Uani 1.0 4 d .
N2 N 0.5887(3) 0.44903(12) 1.0246(4) 0.0661(16) Uani 1.0 4 d .
N2S N 0.8997(8) 0.6405(3) 0.8937(10) 0.164(6) Uiso 0.901(17) 4 d .
N3 N 0.9513(3) 0.46882(13) 0.8962(4) 0.0689(17) Uani 1.0 4 d .
N3S N 0.722(3) 0.4085(10) 0.676(4) 0.21(2) Uiso 0.349(12) 4 d .
N4 N 1.0497(4) 0.44899(14) 0.7833(5) 0.0772(18) Uani 1.0 4 d .
N4S N 1.0463(19) 0.6838(7) 0.536(2) 0.269(18) Uiso 0.62(3) 4 d .
N5 N 0.7829(4) 0.49410(15) 0.4359(4) 0.078(2) Uani 1.0 4 d .
N6 N 0.6520(4) 0.49185(15) 0.3707(4) 0.076(2) Uani 1.0 4 d .
N7 N 0.6555(4) 0.57113(16) 0.6483(4) 0.092(3) Uani 1.0 4 d .
N8 N 0.6282(4) 0.57674(14) 0.8364(4) 0.0764(18) Uani 1.0 4 d .
N9 N 0.7634(5) 0.62878(16) 1.2945(5) 0.096(3) Uani 1.0 4 d .
N10 N 0.7049(6) 0.67030(19) 1.2204(8) 0.132(4) Uani 1.0 4 d .
N11 N 0.7757(7) 0.7489(3) 0.7880(10) 0.225(7) Uani 1.0 4 d .
N12 N 0.6796(11) 0.7136(3) 0.7161(12) 0.237(7) Uani 1.0 4 d .
C1 C 0.5518(4) 0.45499(17) 0.8610(5) 0.070(2) Uani 1.0 4 d .
C1G C 0.7826(9) 0.3836(3) 0.5850(13) 0.132(7) Uiso 0.651(12) 4 d .
C1S C 0.7815(5) 0.54313(16) 0.1222(5) 0.071(2) Uani 1.0 4 d .
C1T C 0.7226(5) 0.53134(18) 0.1613(6) 0.080(3) Uani 1.0 4 d .
C2 C 0.5219(4) 0.4459(2) 0.7787(5) 0.071(2) Uani 1.0 4 d .
C2G C 0.7961(10) 0.3784(4) 0.6776(14) 0.167(10) Uiso 0.651(12) 4 d .
C2S C 0.9077(8) 0.6192(3) 0.8855(10) 0.123(5) Uiso 0.901(17) 4 d .
C2T C 0.9199(7) 0.5926(2) 0.8900(9) 0.113(5) Uiso 0.901(17) 4 d .
C3 C 0.5059(5) 0.4211(3) 0.7697(6) 0.088(3) Uani 1.0 4 d .
C3G C 0.7182(11) 0.3927(4) 0.5494(14) 0.147(8) Uiso 0.651(12) 4 d .
C3S C 0.6687(16) 0.3995(7) 0.631(3) 0.090(11) Uiso 0.349(12) 4 d .
C3T C 0.605(3) 0.3891(13) 0.565(5) 0.24(3) Uiso 0.349(12) 4 d .
C4 C 0.5193(5) 0.4034(3) 0.8410(6) 0.094(3) Uani 1.0 4 d .
C4G C 0.6616(13) 0.3963(8) 0.6107(17) 0.22(2) Uiso 0.651(12) 4 d .
C4S C 1.0249(17) 0.6928(6) 0.458(2) 0.187(13) Uiso 0.62(3) 4 d .
C4T C 1.0071(15) 0.7071(5) 0.3641(18) 0.169(11) Uiso 0.62(3) 4 d .
C5 C 0.5499(4) 0.4130(2) 0.9264(6) 0.083(3) Uani 1.0 4 d .
C5G C 0.6794(10) 0.3914(4) 0.7087(13) 0.120(6) Uiso 0.651(12) 4 d .
C6 C 0.5648(4) 0.43863(17) 0.9352(5) 0.0668(19) Uani 1.0 4 d .
C6G C 0.7428(12) 0.3815(5) 0.7385(15) 0.180(11) Uiso 0.651(12) 4 d .
C7 C 0.6539(4) 0.43828(16) 1.0609(5) 0.069(2) Uani 1.0 4 d .
C7G C 0.8601(11) 0.3679(4) 0.7200(15) 0.154(9) Uiso 0.651(12) 4 d .
C8 C 0.7148(4) 0.44795(18) 1.0078(5) 0.070(2) Uani 1.0 4 d .
C8G C 0.9105(12) 0.3656(5) 0.6571(18) 0.181(11) Uiso 0.651(12) 4 d .
C9 C 0.7516(4) 0.46877(18) 1.0388(5) 0.076(3) Uani 1.0 4 d .
C9G C 0.9012(13) 0.3691(6) 0.5611(18) 0.200(12) Uiso 0.651(12) 4 d .
C10 C 0.7327(4) 0.43614(18) 0.9234(5) 0.075(3) Uani 1.0 4 d .
C10G C 0.8400(15) 0.3796(7) 0.5223(18) 0.268(18) Uiso 0.651(12) 4 d .
C11 C 0.8059(4) 0.47815(17) 0.9884(5) 0.076(3) Uani 1.0 4 d .
C11G C 0.9572(16) 0.3925(5) 0.325(3) 0.243(14) Uiso 0.739(14) 4 d .
C12 C 0.7873(4) 0.44584(18) 0.8743(5) 0.076(3) Uani 1.0 4 d .
C12G C 0.9584(9) 0.4181(4) 0.2970(13) 0.146(7) Uiso 0.739(14) 4 d .
C13 C 0.8232(4) 0.46672(18) 0.9049(5) 0.074(2) Uani 1.0 4 d .
C13G C 0.9992(18) 0.3845(9) 0.403(3) 0.46(4) Uiso 0.739(14) 4 d .
C14 C 0.8839(4) 0.47655(18) 0.8524(5) 0.074(3) Uani 1.0 4 d .
C14G C 1.0356(19) 0.4057(6) 0.444(3) 0.260(15) Uiso 0.739(14) 4 d .
C15 C 0.9652(5) 0.44084(18) 0.8976(6) 0.076(3) Uani 1.0 4 d .
C15G C 1.0430(9) 0.4309(4) 0.4068(12) 0.129(6) Uiso 0.739(14) 4 d .
C16 C 0.9277(5) 0.4244(2) 0.9606(7) 0.088(3) Uani 1.0 4 d .
C16G C 0.9951(8) 0.4386(3) 0.3379(10) 0.100(5) Uiso 0.739(14) 4 d .
C17 C 0.9387(6) 0.3987(3) 0.9563(8) 0.106(4) Uani 1.0 4 d .
C17G C 0.9124(10) 0.4197(4) 0.2189(14) 0.144(7) Uiso 0.739(14) 4 d .
C18 C 0.9851(6) 0.3879(3) 0.8945(8) 0.105(3) Uani 1.0 4 d .
C18G C 0.8687(13) 0.4011(5) 0.1775(19) 0.199(11) Uiso 0.739(14) 4 d .
C19 C 1.0220(5) 0.4042(2) 0.8376(7) 0.095(3) Uani 1.0 4 d .
C19G C 0.871(3) 0.3750(7) 0.210(3) 0.30(2) Uiso 0.739(14) 4 d .
C20 C 1.0086(5) 0.4309(2) 0.8401(6) 0.083(3) Uani 1.0 4 d .
C20G C 0.922(3) 0.3720(10) 0.281(4) 0.38(3) Uiso 0.739(14) 4 d .
C21 C 1.0441(5) 0.4442(2) 0.6801(6) 0.087(3) Uani 1.0 4 d .
C22 C 0.9783(4) 0.45579(19) 0.6398(5) 0.075(3) Uani 1.0 4 d .
C23 C 0.9783(5) 0.48038(19) 0.6096(5) 0.078(3) Uani 1.0 4 d .
C24 C 0.9173(5) 0.44166(19) 0.6342(6) 0.080(3) Uani 1.0 4 d .
C25 C 0.9194(4) 0.49235(19) 0.5772(5) 0.078(3) Uani 1.0 4 d .
C26 C 0.8569(5) 0.4536(2) 0.6019(5) 0.083(3) Uani 1.0 4 d .
C27 C 0.8573(4) 0.4784(2) 0.5733(5) 0.076(3) Uani 1.0 4 d .
C28 C 0.7930(4) 0.49224(18) 0.5416(5) 0.075(3) Uani 1.0 4 d .
C29 C 0.7571(4) 0.46815(18) 0.3909(4) 0.069(3) Uani 1.0 4 d .
C30 C 0.8040(6) 0.4497(3) 0.3826(6) 0.098(3) Uani 1.0 4 d .
C31 C 0.7763(6) 0.4267(3) 0.3434(7) 0.108(4) Uani 1.0 4 d .
C32 C 0.7065(6) 0.4249(2) 0.3178(6) 0.087(3) Uani 1.0 4 d .
C33 C 0.6665(5) 0.4456(2) 0.3268(6) 0.085(3) Uani 1.0 4 d .
C34 C 0.6927(4) 0.46840(18) 0.3640(5) 0.073(3) Uani 1.0 4 d .
C35 C 0.5854(4) 0.4884(2) 0.4230(5) 0.085(3) Uani 1.0 4 d .
C36 C 0.5999(4) 0.48845(18) 0.5266(5) 0.072(3) Uani 1.0 4 d .
C37 C 0.5858(4) 0.50927(18) 0.5787(5) 0.074(3) Uani 1.0 4 d .
C38 C 0.6284(4) 0.46636(18) 0.5708(5) 0.076(3) Uani 1.0 4 d .
C39 C 0.5982(4) 0.50995(17) 0.6742(5) 0.071(2) Uani 1.0 4 d .
C40 C 0.6435(4) 0.46711(17) 0.6674(5) 0.071(2) Uani 1.0 4 d .
C41 C 0.6279(4) 0.48850(17) 0.7194(5) 0.071(2) Uani 1.0 4 d .
C42 C 0.6375(4) 0.48914(17) 0.8232(5) 0.072(2) Uani 1.0 4 d .
C43 C 0.7075(4) 0.56370(18) 0.7189(5) 0.076(3) Uani 1.0 4 d .
C44 C 0.7690(5) 0.5527(2) 0.6918(6) 0.088(3) Uani 1.0 4 d .
C45 C 0.8144(5) 0.54330(19) 0.7605(6) 0.089(3) Uani 1.0 4 d .
C46 C 0.7991(5) 0.54374(17) 0.8530(5) 0.077(3) Uani 1.0 4 d .
C47 C 0.7371(5) 0.55502(17) 0.8788(5) 0.082(3) Uani 1.0 4 d .
C48 C 0.6915(4) 0.56486(16) 0.8121(5) 0.0670(19) Uani 1.0 4 d .
C49 C 0.6337(5) 0.60341(17) 0.8785(5) 0.079(3) Uani 1.0 4 d .
C50 C 0.6708(5) 0.60365(16) 0.9719(5) 0.074(2) Uani 1.0 4 d .
C51 C 0.6383(5) 0.59586(18) 1.0512(5) 0.079(3) Uani 1.0 4 d .
C52 C 0.7395(5) 0.61213(16) 0.9836(6) 0.078(3) Uani 1.0 4 d .
C53 C 0.6724(5) 0.59581(17) 1.1383(5) 0.079(3) Uani 1.0 4 d .
C54 C 0.7718(5) 0.61254(15) 1.0689(6) 0.075(2) Uani 1.0 4 d .
C55 C 0.7396(5) 0.60400(17) 1.1486(6) 0.082(3) Uani 1.0 4 d .
C56 C 0.7760(6) 0.60408(17) 1.2432(6) 0.088(3) Uani 1.0 4 d .
C57 C 0.6919(6) 0.6339(2) 1.3109(6) 0.109(4) Uani 1.0 4 d .
C58 C 0.6524(6) 0.6183(3) 1.3666(6) 0.112(4) Uani 1.0 4 d .
C59 C 0.5875(7) 0.6229(3) 1.3818(6) 0.121(4) Uani 1.0 4 d .
C60 C 0.5541(6) 0.6436(3) 1.3393(8) 0.128(4) Uani 1.0 4 d .
C61 C 0.5995(7) 0.6599(3) 1.2848(8) 0.133(5) Uani 1.0 4 d .
C62 C 0.6741(5) 0.65470(11) 1.2706(4) 0.060(3) Uani 1.0 4 d .
C63 C 0.6852(6) 0.6701(2) 1.1166(9) 0.107(4) Uani 1.0 4 d .
C64 C 0.7204(7) 0.6896(3) 1.0587(9) 0.147(6) Uani 1.0 4 d .
C65 C 0.7004(8) 0.7147(3) 1.0564(9) 0.159(7) Uani 1.0 4 d .
C66 C 0.7750(7) 0.6829(3) 1.0005(9) 0.137(5) Uani 1.0 4 d .
C67 C 0.7320(10) 0.7327(3) 0.9991(12) 0.204(10) Uani 1.0 4 d .
C68 C 0.8070(8) 0.7005(3) 0.9475(12) 0.172(7) Uani 1.0 4 d .
C69 C 0.7855(10) 0.7264(3) 0.9424(13) 0.199(9) Uani 1.0 4 d .
C70 C 0.8163(11) 0.7464(4) 0.8774(14) 0.246(9) Uani 1.0 4 d .
C71 C 0.7954(11) 0.7294(3) 0.7163(12) 0.247(7) Uani 1.0 4 d .
C72 C 0.8599(11) 0.7300(3) 0.6814(13) 0.261(8) Uani 1.0 4 d .
C73 C 0.8727(12) 0.7135(4) 0.6032(14) 0.267(8) Uani 1.0 4 d .
C74 C 0.8199(12) 0.6980(4) 0.5646(15) 0.252(8) Uani 1.0 4 d .
C75 C 0.7570(11) 0.6979(3) 0.6043(13) 0.227(7) Uani 1.0 4 d .
C76 C 0.7488(11) 0.7135(4) 0.6735(14) 0.215(7) Uani 1.0 4 d .
C77 C 0.6669(12) 0.6921(4) 0.7903(13) 0.204(9) Uani 1.0 4 d .
C78 C 0.6656(12) 0.6658(4) 0.7357(12) 0.152(6) Uani 1.0 4 d .
C79 C 0.6122(10) 0.6564(5) 0.6841(11) 0.154(7) Uani 1.0 4 d .
C80 C 0.7284(10) 0.6523(4) 0.7410(10) 0.147(6) Uani 1.0 4 d .
C81 C 0.6168(8) 0.6338(4) 0.6390(9) 0.130(5) Uani 1.0 4 d .
C82 C 0.7317(8) 0.6279(4) 0.6918(9) 0.130(5) Uani 1.0 4 d .
C83 C 0.6776(7) 0.6191(3) 0.6424(8) 0.109(4) Uani 1.0 4 d .
C84 C 0.6798(6) 0.5941(3) 0.5894(6) 0.105(4) Uani 1.0 4 d .
H1N H 0.5379 0.4913 0.8499 0.0785 Uiso 1.0 4 calc R
H2 H 0.5126 0.4574 0.7283 0.0850 Uiso 1.0 4 calc R
H2N H 0.5562 0.4443 1.0673 0.0794 Uiso 1.0 4 calc R
H3 H 0.4847 0.4153 0.7130 0.1057 Uiso 1.0 4 calc R
H3N H 0.9528 0.4747 0.9576 0.0826 Uiso 1.0 4 calc R
H4 H 0.5086 0.3857 0.8333 0.1123 Uiso 1.0 4 calc R
H4N H 1.0951 0.4458 0.8003 0.0926 Uiso 1.0 4 calc R
H5 H 0.5598 0.4016 0.9769 0.0998 Uiso 1.0 4 calc R
H5N H 0.8242 0.4986 0.4099 0.0934 Uiso 1.0 4 calc R
H6N H 0.6378 0.4953 0.3094 0.0918 Uiso 1.0 4 calc R
H7A H 0.6521 0.4193 1.0566 0.0822 Uiso 1.0 4 calc R
H7B H 0.6601 0.4429 1.1276 0.0822 Uiso 1.0 4 calc R
H7N H 0.6481 0.5572 0.6085 0.1099 Uiso 1.0 4 calc R
H8N H 0.6074 0.5662 0.8796 0.0917 Uiso 1.0 4 calc R
H9 H 0.7399 0.4769 1.0955 0.0914 Uiso 1.0 4 calc R
H9N H 0.7831 0.6262 1.3537 0.1156 Uiso 1.0 4 calc R
H10 H 0.7077 0.4217 0.9002 0.0904 Uiso 1.0 4 calc R
H10N H 0.6970 0.6868 1.2430 0.1579 Uiso 1.0 4 calc R
H11 H 0.8314 0.4925 1.0114 0.0908 Uiso 1.0 4 calc R
H11N H 0.7869 0.7648 0.7634 0.2705 Uiso 1.0 4 calc R
H12 H 0.7999 0.4376 0.8181 0.0916 Uiso 1.0 4 calc R
H12N H 0.6459 0.7129 0.6691 0.2839 Uiso 1.0 4 calc R
H14A H 0.8810 0.4699 0.7876 0.0883 Uiso 1.0 4 calc R
H14B H 0.8817 0.4956 0.8493 0.0883 Uiso 1.0 4 calc R
H16 H 0.8965 0.4314 1.0032 0.1057 Uiso 1.0 4 calc R
H17 H 0.9142 0.3877 0.9963 0.1266 Uiso 1.0 4 calc R
H18 H 0.9912 0.3698 0.8916 0.1264 Uiso 1.0 4 calc R
H19 H 1.0555 0.3974 0.7977 0.1137 Uiso 1.0 4 calc R
H21A H 1.0446 0.4254 0.6680 0.1040 Uiso 1.0 4 calc R
H21B H 1.0838 0.4520 0.6493 0.1040 Uiso 1.0 4 calc R
H23 H 1.0200 0.4897 0.6108 0.0935 Uiso 1.0 4 calc R
H24 H 0.9169 0.4241 0.6523 0.0957 Uiso 1.0 4 calc R
H25 H 0.9205 0.5098 0.5576 0.0940 Uiso 1.0 4 calc R
H26 H 0.8153 0.4442 0.6001 0.0993 Uiso 1.0 4 calc R
H28A H 0.7941 0.5099 0.5679 0.0898 Uiso 1.0 4 calc R
H28B H 0.7532 0.4832 0.5674 0.0898 Uiso 1.0 4 calc R
H30 H 0.8507 0.4517 0.4009 0.1176 Uiso 1.0 4 calc R
H31 H 0.8054 0.4124 0.3343 0.1292 Uiso 1.0 4 calc R
H32 H 0.6880 0.4092 0.2944 0.1044 Uiso 1.0 4 calc R
H33 H 0.6197 0.4448 0.3075 0.1019 Uiso 1.0 4 calc R
H35A H 0.5535 0.5026 0.4064 0.1021 Uiso 1.0 4 calc R
H35B H 0.5634 0.4720 0.4042 0.1021 Uiso 1.0 4 calc R
H37 H 0.5667 0.5240 0.5487 0.0890 Uiso 1.0 4 calc R
H38 H 0.6371 0.4513 0.5357 0.0918 Uiso 1.0 4 calc R
H39 H 0.5868 0.5248 0.7091 0.0857 Uiso 1.0 4 calc R
H40 H 0.6647 0.4527 0.6971 0.0855 Uiso 1.0 4 calc R
H42A H 0.6503 0.5068 0.8429 0.0868 Uiso 1.0 4 calc R
H42B H 0.6755 0.4775 0.8420 0.0868 Uiso 1.0 4 calc R
H44 H 0.7797 0.5517 0.6277 0.1054 Uiso 1.0 4 calc R
H45 H 0.8570 0.5364 0.7426 0.1066 Uiso 1.0 4 calc R
H46 H 0.8296 0.5366 0.8988 0.0918 Uiso 1.0 4 calc R
H47 H 0.7263 0.5559 0.9430 0.0980 Uiso 1.0 4 calc R
H49A H 0.6580 0.6148 0.8350 0.0948 Uiso 1.0 4 calc R
H49B H 0.5872 0.6105 0.8857 0.0948 Uiso 1.0 4 calc R
H51 H 0.5920 0.5904 1.0464 0.0947 Uiso 1.0 4 calc R
H52 H 0.7635 0.6177 0.9305 0.0938 Uiso 1.0 4 calc R
H53 H 0.6490 0.5900 1.1916 0.0946 Uiso 1.0 4 calc R
H54 H 0.8173 0.6188 1.0743 0.0896 Uiso 1.0 4 calc R
H56A H 0.7598 0.5894 1.2806 0.1055 Uiso 1.0 4 calc R
H56B H 0.8257 0.6019 1.2349 0.1055 Uiso 1.0 4 calc R
H58 H 0.6731 0.6036 1.3951 0.1347 Uiso 1.0 4 calc R
H59 H 0.5632 0.6119 1.4223 0.1456 Uiso 1.0 4 calc R
H60 H 0.5067 0.6469 1.3449 0.1542 Uiso 1.0 4 calc R
H61 H 0.5804 0.6749 1.2563 0.1590 Uiso 1.0 4 calc R
H63A H 0.6951 0.6528 1.0914 0.1288 Uiso 1.0 4 calc R
H63B H 0.6353 0.6729 1.1097 0.1288 Uiso 1.0 4 calc R
H65 H 0.6643 0.7201 1.0945 0.1904 Uiso 1.0 4 calc R
H66 H 0.7897 0.6655 0.9986 0.1642 Uiso 1.0 4 calc R
H67 H 0.7160 0.7499 0.9992 0.2451 Uiso 1.0 4 calc R
H68 H 0.8452 0.6953 0.9127 0.2068 Uiso 1.0 4 calc R
H70A H 0.8180 0.7633 0.9093 0.2950 Uiso 1.0 4 calc R
H70B H 0.8638 0.7414 0.8636 0.2950 Uiso 1.0 4 calc R
H72 H 0.8946 0.7408 0.7078 0.3130 Uiso 1.0 4 calc R
H73 H 0.9169 0.7131 0.5774 0.3208 Uiso 1.0 4 calc R
H74 H 0.8278 0.6877 0.5112 0.3021 Uiso 1.0 4 calc R
H75 H 0.7213 0.6869 0.5822 0.2729 Uiso 1.0 4 calc R
H77A H 0.6229 0.6949 0.8208 0.2452 Uiso 1.0 4 calc R
H77B H 0.7040 0.6921 0.8389 0.2452 Uiso 1.0 4 calc R
H79 H 0.5708 0.6659 0.6797 0.1852 Uiso 1.0 4 calc R
H80 H 0.7669 0.6589 0.7752 0.1767 Uiso 1.0 4 calc R
H81 H 0.5783 0.6276 0.6040 0.1565 Uiso 1.0 4 calc R
H82 H 0.7727 0.6181 0.6947 0.1559 Uiso 1.0 4 calc R
H84A H 0.7271 0.5909 0.5700 0.1261 Uiso 1.0 4 calc R
H84B H 0.6503 0.5955 0.5322 0.1261 Uiso 1.0 4 calc R

loop_
_atom_site_aniso_label
_atom_site_aniso_U_11
_atom_site_aniso_U_22
_atom_site_aniso_U_33
_atom_site_aniso_U_12
_atom_site_aniso_U_13
_atom_site_aniso_U_23
Pd1 0.0483(3) 0.1168(5) 0.0286(3) 0.0022(3) 0.0130(2) 0.0081(3)
Pd2 0.0494(4) 0.1137(5) 0.0425(3) 0.0061(3) 0.0098(3) 0.0048(3)
Pd3 0.0554(4) 0.1346(6) 0.0342(3) 0.0045(4) 0.0141(3) 0.0051(3)
Pd4 0.0671(4) 0.1369(6) 0.0381(3) -0.0004(4) 0.0141(3) 0.0163(3)
Pd5 0.1030(7) 0.1067(6) 0.1389(8) 0.0023(5) 0.0253(6) -0.0215(5)
Pd6 0.347(3) 0.1776(14) 0.253(2) 0.0775(16) 0.141(2) 0.1124(14)
Cl1 0.0538(10) 0.1167(15) 0.0374(8) 0.0023(10) 0.0108(7) 0.0102(8)
Cl2 0.0539(10) 0.1292(16) 0.0304(7) 0.0038(10) 0.0115(7) 0.0089(8)
Cl3 0.0721(13) 0.1141(16) 0.0471(9) 0.0111(11) 0.0143(9) 0.0078(9)
Cl4 0.0518(11) 0.1269(16) 0.0495(9) 0.0019(10) 0.0117(8) 0.0032(10)
Cl5 0.0699(13) 0.1444(19) 0.0488(10) -0.0031(12) 0.0180(9) 0.0013(11)
Cl6 0.0636(13) 0.140(2) 0.0665(12) 0.0100(12) 0.0153(10) 0.0094(12)
Cl7 0.0793(15) 0.167(3) 0.0463(10) 0.0003(14) 0.0091(10) 0.0219(12)
Cl8 0.0670(13) 0.1408(19) 0.0483(9) 0.0009(12) 0.0148(9) 0.0200(11)
Cl9 0.094(3) 0.148(3) 0.232(5) 0.0093(19) 0.005(3) -0.065(3)
Cl10 0.154(4) 0.127(3) 0.242(5) -0.027(3) 0.071(4) -0.025(3)
Cl11 0.465(12) 0.175(5) 0.319(8) 0.129(6) 0.259(9) 0.112(5)
Cl12 0.309(10) 0.441(13) 0.353(11) 0.203(10) 0.155(9) 0.194(10)
N1 0.048(4) 0.116(6) 0.032(3) 0.009(4) 0.009(3) 0.005(3)
N1S 0.063(5) 0.122(6) 0.064(4) 0.001(4) 0.009(4) 0.012(4)
N2 0.056(4) 0.107(5) 0.036(3) 0.016(4) 0.015(3) 0.014(3)
N3 0.043(4) 0.119(6) 0.045(3) 0.000(4) 0.011(3) 0.008(3)
N4 0.043(4) 0.127(6) 0.062(4) 0.008(4) 0.004(3) -0.005(4)
N5 0.052(4) 0.147(6) 0.035(3) 0.011(4) 0.018(3) 0.010(4)
N6 0.058(4) 0.151(7) 0.021(3) 0.004(4) 0.007(3) 0.008(3)
N7 0.085(6) 0.153(7) 0.038(3) -0.001(5) 0.024(4) 0.012(4)
N8 0.073(5) 0.114(6) 0.043(3) 0.001(4) 0.029(3) 0.014(4)
N9 0.091(6) 0.133(7) 0.065(5) 0.004(5) 0.006(4) -0.012(5)
N10 0.139(9) 0.109(7) 0.145(9) 0.044(7) -0.022(8) -0.053(7)
N11 0.324(16) 0.147(9) 0.216(13) 0.076(10) 0.187(12) 0.084(9)
N12 0.349(19) 0.167(11) 0.199(13) 0.061(12) 0.097(13) 0.069(10)
C1 0.057(5) 0.105(6) 0.049(4) 0.002(4) 0.016(4) 0.004(4)
C1S 0.070(6) 0.104(6) 0.038(4) 0.004(5) -0.006(4) 0.005(4)
C1T 0.059(5) 0.128(7) 0.055(4) -0.004(5) 0.024(4) 0.013(5)
C2 0.049(5) 0.124(8) 0.041(4) 0.008(5) 0.012(3) -0.002(4)
C3 0.073(6) 0.141(9) 0.051(5) 0.021(6) 0.009(4) -0.010(5)
C4 0.078(7) 0.140(8) 0.063(5) 0.002(6) 0.018(5) -0.018(6)
C5 0.048(5) 0.148(9) 0.055(5) 0.015(5) 0.019(4) 0.004(5)
C6 0.056(5) 0.102(6) 0.043(4) -0.013(4) 0.017(3) -0.001(4)
C7 0.061(5) 0.101(6) 0.045(4) 0.012(4) 0.014(4) 0.009(4)
C8 0.039(4) 0.134(7) 0.039(4) 0.010(4) 0.006(3) 0.007(4)
C9 0.054(5) 0.133(7) 0.042(4) 0.015(5) 0.014(4) 0.002(4)
C10 0.048(5) 0.134(7) 0.044(4) -0.002(5) 0.002(3) 0.000(4)
C11 0.059(5) 0.115(7) 0.053(4) 0.002(5) 0.005(4) 0.010(4)
C12 0.056(5) 0.134(7) 0.041(4) 0.010(5) 0.020(4) 0.004(4)
C13 0.051(5) 0.122(7) 0.048(4) -0.000(5) 0.011(4) 0.003(4)
C14 0.050(5) 0.131(7) 0.040(4) 0.010(5) 0.009(3) 0.008(4)
C15 0.056(5) 0.113(7) 0.059(5) -0.002(5) -0.007(4) 0.003(5)
C16 0.057(6) 0.116(8) 0.092(7) -0.002(5) 0.013(5) 0.015(6)
C17 0.078(7) 0.132(10) 0.108(8) -0.008(7) 0.020(6) 0.015(7)
C18 0.086(8) 0.115(8) 0.114(9) -0.001(6) -0.002(7) 0.010(7)
C19 0.071(6) 0.117(8) 0.097(7) -0.007(6) 0.005(5) -0.003(6)
C20 0.064(6) 0.123(8) 0.062(5) 0.006(5) 0.003(4) 0.006(5)
C21 0.058(5) 0.136(8) 0.067(5) -0.006(5) 0.011(4) -0.012(5)
C22 0.047(5) 0.129(8) 0.050(4) 0.006(5) 0.012(4) -0.008(5)
C23 0.060(5) 0.129(8) 0.046(4) -0.015(5) 0.015(4) 0.000(5)
C24 0.062(6) 0.123(7) 0.055(5) 0.005(5) 0.018(4) -0.003(5)
C25 0.061(5) 0.137(7) 0.038(4) -0.001(5) 0.006(4) 0.009(4)
C26 0.065(6) 0.135(8) 0.048(4) -0.011(5) 0.003(4) 0.004(5)
C27 0.048(5) 0.134(8) 0.045(4) 0.001(5) 0.001(4) 0.003(5)
C28 0.055(5) 0.129(7) 0.040(4) -0.010(5) 0.006(4) -0.001(4)
C29 0.044(4) 0.149(7) 0.016(3) 0.026(5) 0.011(3) 0.002(4)
C30 0.094(8) 0.155(9) 0.046(5) -0.021(7) 0.014(5) -0.014(5)
C31 0.082(8) 0.166(11) 0.077(6) 0.038(7) 0.019(6) 0.019(7)
C32 0.098(8) 0.115(7) 0.048(4) 0.007(6) 0.004(5) 0.001(5)
C33 0.063(6) 0.143(9) 0.050(4) -0.002(6) 0.012(4) 0.010(5)
C34 0.063(5) 0.128(7) 0.030(3) -0.009(5) 0.014(3) 0.007(4)
C35 0.054(5) 0.169(9) 0.034(4) -0.009(5) 0.014(3) 0.010(4)
C36 0.039(4) 0.144(8) 0.034(4) -0.003(4) 0.011(3) 0.007(4)
C37 0.050(5) 0.126(7) 0.047(4) 0.011(5) 0.018(4) 0.019(4)
C38 0.057(5) 0.132(7) 0.042(4) -0.002(5) 0.021(4) 0.003(4)
C39 0.054(5) 0.122(7) 0.039(4) 0.004(5) 0.019(3) -0.000(4)
C40 0.053(5) 0.127(7) 0.034(4) 0.009(5) 0.012(3) 0.012(4)
C41 0.046(4) 0.135(7) 0.032(3) 0.001(5) 0.004(3) 0.010(4)
C42 0.052(5) 0.128(7) 0.038(4) 0.006(4) 0.026(3) 0.013(4)
C43 0.059(5) 0.127(7) 0.043(4) 0.008(5) 0.013(4) 0.012(4)
C44 0.066(6) 0.154(9) 0.044(4) 0.010(6) 0.016(4) -0.001(5)
C45 0.076(6) 0.136(8) 0.055(5) 0.011(6) 0.013(4) 0.007(5)
C46 0.067(6) 0.112(7) 0.051(4) 0.010(5) 0.014(4) 0.006(4)
C47 0.086(7) 0.119(7) 0.041(4) -0.002(5) 0.015(4) -0.001(4)
C48 0.055(5) 0.106(6) 0.041(4) 0.001(4) 0.005(3) 0.004(4)
C49 0.075(6) 0.112(7) 0.051(4) -0.001(5) 0.018(4) 0.010(4)
C50 0.067(6) 0.100(6) 0.055(4) -0.001(5) 0.019(4) 0.004(4)
C51 0.061(5) 0.125(7) 0.052(4) -0.000(5) 0.013(4) -0.009(4)
C52 0.070(6) 0.104(6) 0.062(5) 0.000(5) 0.029(4) 0.010(4)
C53 0.077(6) 0.111(7) 0.048(4) 0.012(5) 0.010(4) 0.004(4)
C54 0.062(5) 0.086(6) 0.077(6) 0.000(4) 0.011(4) -0.001(4)
C55 0.079(6) 0.103(7) 0.065(5) 0.003(5) 0.008(5) 0.003(5)
C56 0.103(8) 0.096(6) 0.064(5) 0.005(5) -0.011(5) -0.011(5)
C57 0.093(8) 0.171(11) 0.065(6) -0.015(7) 0.017(5) -0.051(7)
C58 0.096(8) 0.194(11) 0.046(5) -0.049(8) 0.006(5) 0.002(6)
C59 0.159(12) 0.167(10) 0.037(5) -0.017(9) 0.007(6) 0.005(6)
C60 0.105(9) 0.201(13) 0.080(7) -0.011(9) 0.016(7) -0.031(8)
C61 0.174(13) 0.144(10) 0.081(7) -0.039(9) 0.012(8) -0.011(7)
C62 0.137(8) 0.021(3) 0.025(3) -0.001(4) 0.029(4) 0.003(3)
C63 0.088(8) 0.112(8) 0.124(9) 0.012(6) 0.031(7) 0.011(7)
C64 0.165(14) 0.103(9) 0.177(14) 0.027(9) 0.063(11) 0.010(9)
C65 0.188(16) 0.136(11) 0.157(13) 0.065(11) 0.087(11) 0.040(9)
C66 0.147(12) 0.113(9) 0.154(12) 0.013(8) 0.064(10) 0.021(8)
C67 0.30(3) 0.119(11) 0.205(17) 0.036(13) 0.157(18) 0.010(11)
C68 0.175(16) 0.121(11) 0.228(18) 0.011(10) 0.106(14) 0.013(11)
C69 0.26(3) 0.115(11) 0.23(2) -0.009(12) 0.129(18) 0.008(12)
C70 0.33(2) 0.141(11) 0.272(19) 0.049(13) 0.152(18) 0.046(14)
C71 0.327(16) 0.166(11) 0.258(13) 0.036(11) 0.202(12) 0.073(10)
C72 0.342(18) 0.149(11) 0.302(16) 0.042(12) 0.198(14) 0.023(12)
C73 0.348(19) 0.152(13) 0.313(17) 0.026(13) 0.194(15) 0.001(13)
C74 0.337(19) 0.149(12) 0.280(16) 0.009(13) 0.178(15) 0.005(12)
C75 0.314(17) 0.146(11) 0.233(14) 0.012(12) 0.182(13) 0.050(10)
C76 0.311(16) 0.122(10) 0.222(13) 0.034(10) 0.168(12) 0.046(9)
C77 0.31(3) 0.134(13) 0.168(16) -0.001(15) 0.027(16) 0.067(12)
C78 0.164(17) 0.174(16) 0.121(12) 0.005(14) 0.036(12) 0.079(12)
C79 0.147(15) 0.22(2) 0.093(10) 0.032(14) 0.010(10) 0.063(11)
C80 0.171(17) 0.164(14) 0.108(10) -0.031(13) 0.011(10) 0.060(10)
C81 0.117(11) 0.198(15) 0.078(8) 0.024(11) 0.033(7) 0.054(9)
C82 0.132(12) 0.168(13) 0.091(8) -0.006(10) 0.024(8) 0.052(9)
C83 0.099(9) 0.160(11) 0.068(6) -0.009(8) 0.020(6) 0.043(7)
C84 0.082(7) 0.185(11) 0.050(5) -0.003(7) 0.029(5) 0.036(6)

loop_
_atom_type_symbol
_atom_type_description
_atom_type_scat_dispersion_real
_atom_type_scat_dispersion_imag
_atom_type_scat_source
C C 0.0033 0.0016
;
International Tables for Crystallography
(1992, Vol. C, Tables 4.2.6.8 and 6.1.1.4)
;
H H 0.0000 0.0000
;
International Tables for Crystallography
(1992, Vol. C, Table 6.1.1.4)
;
N N 0.0061 0.0033
;
International Tables for Crystallography
(1992, Vol. C, Tables 4.2.6.8 and 6.1.1.4)
;
Pd Pd -0.9988 1.0072
;
International Tables for Crystallography
(1992, Vol. C, Tables 4.2.6.8 and 6.1.1.4)
;
Cl Cl 0.1484 0.1585
;
International Tables for Crystallography
(1992, Vol. C, Tables 4.2.6.8 and 6.1.1.4)
;
O O 0.0106 0.0060
;
International Tables for Crystallography
(1992, Vol. C, Tables 4.2.6.8 and 6.1.1.4)
;

loop_
_geom_angle_atom_site_label_1
_geom_angle_atom_site_label_2
_geom_angle_atom_site_label_3
_geom_angle
_geom_angle_publ_flag
Cl1 Pd1 Cl2 94.18(7) yes
Cl1 Pd1 N1 91.6(2) yes
Cl1 Pd1 N2 174.36(16) yes
Cl2 Pd1 N1 170.93(19) yes
Cl2 Pd1 N2 90.76(15) yes
N1 Pd1 N2 83.8(3) yes
Cl3 Pd2 Cl4 93.04(8) yes
Cl3 Pd2 N3 89.9(2) yes
Cl3 Pd2 N4 175.0(2) yes
Cl4 Pd2 N3 176.8(2) yes
Cl4 Pd2 N4 91.94(19) yes
N3 Pd2 N4 85.1(3) yes
Cl5 Pd3 Cl6 93.22(9) yes
Cl5 Pd3 N5 91.0(2) yes
Cl5 Pd3 N6 173.2(2) yes
Cl6 Pd3 N5 175.1(2) yes
Cl6 Pd3 N6 92.4(2) yes
N5 Pd3 N6 83.6(3) yes
Cl7 Pd4 Cl8 93.70(8) yes
Cl7 Pd4 N7 91.07(18) yes
Cl7 Pd4 N8 175.1(2) yes
Cl8 Pd4 N7 175.23(18) yes
Cl8 Pd4 N8 90.76(19) yes
N7 Pd4 N8 84.5(3) yes
Cl9 Pd5 Cl10 90.47(15) yes
Cl9 Pd5 N9 92.2(3) yes
Cl9 Pd5 N10 173.9(3) yes
Cl10 Pd5 N9 172.9(3) yes
Cl10 Pd5 N10 95.5(3) yes
N9 Pd5 N10 81.7(4) yes
Cl11 Pd6 Cl12 90.7(4) yes
Cl11 Pd6 N11 89.5(5) yes
Cl11 Pd6 N12 177.4(7) yes
Cl12 Pd6 N11 178.0(5) yes
Cl12 Pd6 N12 91.8(7) yes
N11 Pd6 N12 88.0(8) yes
Pd1 N1 C1 108.6(5) yes
Pd1 N1 C42 111.5(4) yes
C1 N1 C42 116.5(6) yes
Pd1 N2 C6 106.2(5) yes
Pd1 N2 C7 117.5(5) yes
C6 N2 C7 115.0(6) yes
Pd2 N3 C14 111.0(5) yes
Pd2 N3 C15 106.0(5) yes
C14 N3 C15 115.4(7) yes
C3S N3S C4G 6.6(19) yes
C3S N3S C5G 55(3) yes
C3S N3S C6G 98(4) yes
C4G N3S C5G 59(3) yes
C4G N3S C6G 98(3) yes
C5G N3S C6G 53(2) yes
Pd2 N4 C20 107.6(5) yes
Pd2 N4 C21 117.3(6) yes
C20 N4 C21 114.0(7) yes
Pd3 N5 C28 108.7(5) yes
Pd3 N5 C29 108.7(4) yes
C28 N5 C29 112.6(6) yes
Pd3 N6 C34 110.2(5) yes
Pd3 N6 C35 118.0(5) yes
C34 N6 C35 114.1(7) yes
Pd4 N7 C43 107.0(5) yes
Pd4 N7 C84 114.3(6) yes
C43 N7 C84 111.2(7) yes
Pd4 N8 C48 107.8(5) yes
Pd4 N8 C49 109.6(5) yes
C48 N8 C49 116.0(7) yes
Pd5 N9 C56 119.2(6) yes
Pd5 N9 C57 107.9(7) yes
C56 N9 C57 114.1(8) yes
Pd5 N10 C62 102.2(8) yes
Pd5 N10 C63 114.0(8) yes
C62 N10 C63 116.4(9) yes
Pd6 N11 C70 121.3(12) yes
Pd6 N11 C71 103.6(11) yes
C70 N11 C71 112.9(14) yes
Pd6 N12 C76 105.9(12) yes
Pd6 N12 C77 105.8(11) yes
C76 N12 C77 115.8(16) yes
N1 C1 C2 123.1(8) yes
N1 C1 C6 116.2(7) yes
C2 C1 C6 120.6(9) yes
C2G C1G C3G 123.6(17) yes
C2G C1G C10G 115.8(18) yes
C3G C1G C10G 120.6(19) yes
N1S C1S C1T 179.3(8) yes
C1 C2 C3 120.3(8) yes
C1G C2G C6G 117.3(18) yes
C1G C2G C7G 127.2(18) yes
C6G C2G C7G 115.3(18) yes
N2S C2S C2T 171.3(16) yes
C2 C3 C4 122.0(8) yes
C1G C3G C3S 111.4(19) yes
C1G C3G C4G 120.6(19) yes
C3S C3G C4G 12.6(17) yes
N3S C3S C3G 87(3) yes
N3S C3S C3T 175(5) yes
N3S C3S C5G 63(3) yes
C3G C3S C3T 89(3) yes
C3G C3S C5G 121(3) yes
C3T C3S C5G 122(4) yes
C3S C3T C4G 7.1(18) yes
C3 C4 C5 117.4(10) yes
N3S C4G C3G 81(3) yes
N3S C4G C3T 169(4) yes
N3S C4G C5G 50(2) yes
C3G C4G C3T 108(4) yes
C3G C4G C5G 113(2) yes
C3T C4G C5G 127(4) yes
N4S C4S C4T 171(3) yes
C4 C5 C6 119.9(9) yes
N3S C5G C3S 62(3) yes
N3S C5G C4G 71(3) yes
N3S C5G C6G 78(3) yes
C3S C5G C4G 11(3) yes
C3S C5G C6G 123(3) yes
C4G C5G C6G 123(2) yes
N2 C6 C1 119.7(8) yes
N2 C6 C5 120.3(7) yes
C1 C6 C5 119.8(7) yes
N3S C6G C2G 87(2) yes
N3S C6G C5G 48.6(18) yes
C2G C6G C5G 121.8(19) yes
N2 C7 C8 112.5(6) yes
C2G C7G C8G 112.5(19) yes
C7 C8 C9 120.9(7) yes
C7 C8 C10 120.2(8) yes
C9 C8 C10 118.8(7) yes
C7G C8G C9G 124(3) yes
C8 C9 C11 120.9(7) yes
C8G C9G C10G 121(3) yes
C8 C10 C12 119.3(8) yes
C1G C10G C9G 118(3) yes
C9 C11 C13 120.5(8) yes
C12G C11G C13G 119(3) yes
C12G C11G C20G 127(3) yes
C13G C11G C20G 114(4) yes
C10 C12 C13 121.6(7) yes
C11G C12G C16G 128.0(19) yes
C11G C12G C17G 105.7(19) yes
C16G C12G C17G 126.2(17) yes
C11 C13 C12 118.9(8) yes
C11 C13 C14 120.0(8) yes
C12 C13 C14 121.0(7) yes
C11G C13G C14G 111(4) yes
N3 C14 C13 113.3(6) yes
C13G C14G C15G 128(3) yes
N3 C15 C16 119.3(8) yes
N3 C15 C20 120.3(8) yes
C16 C15 C20 120.3(9) yes
C14G C15G C16G 117(2) yes
C15 C16 C17 117.9(9) yes
C12G C16G C15G 113.8(14) yes
C16 C17 C18 121.9(11) yes
C12G C17G C18G 131.0(19) yes
C17 C18 C19 118.9(11) yes
C17G C18G C19G 120(3) yes
C18 C19 C20 118.8(10) yes
C18G C19G C20G 111(4) yes
N4 C20 C15 117.6(9) yes
N4 C20 C19 120.2(8) yes
C15 C20 C19 122.0(9) yes
C11G C20G C19G 125(4) yes
N4 C21 C22 110.1(7) yes
C21 C22 C23 119.3(8) yes
C21 C22 C24 121.6(9) yes
C23 C22 C24 119.1(8) yes
C22 C23 C25 121.9(8) yes
C22 C24 C26 119.7(9) yes
C23 C25 C27 119.3(9) yes
C24 C26 C27 120.6(9) yes
C25 C27 C26 119.3(8) yes
C25 C27 C28 118.3(9) yes
C26 C27 C28 122.3(8) yes
N5 C28 C27 114.4(6) yes
N5 C29 C30 116.1(7) yes
N5 C29 C34 114.0(8) yes
C30 C29 C34 129.8(9) yes
C29 C30 C31 112.6(10) yes
C30 C31 C32 121.1(11) yes
C31 C32 C33 119.0(10) yes
C32 C33 C34 120.7(9) yes
N6 C34 C29 120.8(8) yes
N6 C34 C33 122.7(8) yes
C29 C34 C33 116.6(9) yes
N6 C35 C36 110.0(6) yes
C35 C36 C37 120.8(8) yes
C35 C36 C38 120.1(8) yes
C37 C36 C38 119.2(7) yes
C36 C37 C39 122.4(8) yes
C36 C38 C40 119.0(8) yes
C37 C39 C41 119.6(8) yes
C38 C40 C41 120.7(8) yes
C39 C41 C40 119.1(6) yes
C39 C41 C42 118.6(7) yes
C40 C41 C42 122.2(8) yes
N1 C42 C41 112.6(6) yes
N7 C43 C44 120.2(7) yes
N7 C43 C48 118.8(7) yes
C44 C43 C48 120.6(7) yes
C43 C44 C45 119.0(7) yes
C44 C45 C46 121.6(9) yes
C45 C46 C47 118.5(8) yes
C46 C47 C48 121.0(7) yes
N8 C48 C43 118.4(7) yes
N8 C48 C47 122.2(7) yes
C43 C48 C47 119.3(8) yes
N8 C49 C50 112.9(7) yes
C49 C50 C51 120.5(8) yes
C49 C50 C52 122.5(7) yes
C51 C50 C52 117.0(7) yes
C50 C51 C53 121.1(8) yes
C50 C52 C54 121.5(8) yes
C51 C53 C55 121.3(8) yes
C52 C54 C55 121.5(8) yes
C53 C55 C54 117.5(8) yes
C53 C55 C56 121.1(8) yes
C54 C55 C56 121.4(9) yes
N9 C56 C55 111.1(8) yes
N9 C57 C58 122.8(10) yes
N9 C57 C62 109.6(9) yes
C58 C57 C62 127.5(11) yes
C57 C58 C59 122.9(11) yes
C58 C59 C60 120.8(11) yes
C59 C60 C61 113.2(11) yes
C60 C61 C62 125.0(10) yes
N10 C62 C57 133.1(10) yes
N10 C62 C61 116.5(9) yes
C57 C62 C61 110.3(9) yes
N10 C63 C64 115.5(10) yes
C63 C64 C65 121.9(12) yes
C63 C64 C66 122.1(11) yes
C65 C64 C66 116.0(12) yes
C64 C65 C67 121.5(14) yes
C64 C66 C68 122.4(12) yes
C65 C67 C69 122.8(13) yes
C66 C68 C69 122.1(15) yes
C67 C69 C68 115.1(15) yes
C67 C69 C70 121.0(14) yes
C68 C69 C70 123.9(17) yes
N11 C70 C69 111.7(16) yes
N11 C71 C72 119.4(16) yes
N11 C71 C76 122.4(19) yes
C72 C71 C76 117.5(17) yes
C71 C72 C73 116.9(17) yes
C72 C73 C74 120(2) yes
C73 C74 C75 119.9(19) yes
C74 C75 C76 116.5(19) yes
N12 C76 C71 114.5(17) yes
N12 C76 C75 116.5(18) yes
C71 C76 C75 129(2) yes
N12 C77 C78 106.5(14) yes
C77 C78 C79 125.8(19) yes
C77 C78 C80 113.7(17) yes
C79 C78 C80 120.4(18) yes
C78 C79 C81 121.1(19) yes
C78 C80 C82 117.2(16) yes
C79 C81 C83 121.7(15) yes
C80 C82 C83 120.7(15) yes
C81 C83 C82 119.0(14) yes
C81 C83 C84 119.1(12) yes
C82 C83 C84 121.9(13) yes
N7 C84 C83 112.1(8) yes
Pd1 N1 H1N 106.543 no
C1 N1 H1N 106.567 no
C42 N1 H1N 106.539 no
Pd1 N2 H2N 105.728 no
C6 N2 H2N 105.732 no
C7 N2 H2N 105.722 no
Pd2 N3 H3N 108.056 no
C14 N3 H3N 108.047 no
C15 N3 H3N 108.039 no
Pd2 N4 H4N 105.639 no
C20 N4 H4N 105.632 no
C21 N4 H4N 105.622 no
Pd3 N5 H5N 108.939 no
C28 N5 H5N 108.946 no
C29 N5 H5N 108.953 no
Pd3 N6 H6N 104.260 no
C34 N6 H6N 104.278 no
C35 N6 H6N 104.274 no
Pd4 N7 H7N 108.067 no
C43 N7 H7N 108.073 no
C84 N7 H7N 108.047 no
Pd4 N8 H8N 107.725 no
C48 N8 H8N 107.732 no
C49 N8 H8N 107.723 no
Pd5 N9 H9N 104.706 no
C56 N9 H9N 104.705 no
C57 N9 H9N 104.705 no
Pd5 N10 H10N 107.933 no
C62 N10 H10N 107.946 no
C63 N10 H10N 107.938 no
Pd6 N11 H11N 105.975 no
C70 N11 H11N 105.963 no
C71 N11 H11N 105.993 no
Pd6 N12 H12N 109.701 no
C76 N12 H12N 109.671 no
C77 N12 H12N 109.663 no
C1 C2 H2 119.842 no
C3 C2 H2 119.873 no
C2 C3 H3 119.024 no
C4 C3 H3 118.979 no
C3 C4 H4 121.315 no
C5 C4 H4 121.305 no
C4 C5 H5 120.057 no
C6 C5 H5 120.058 no
N2 C7 H7A 109.098 no
N2 C7 H7B 109.090 no
C8 C7 H7A 109.119 no
C8 C7 H7B 109.095 no
H7A C7 H7B 107.837 no
C8 C9 H9 119.576 no
C11 C9 H9 119.567 no
C8 C10 H10 120.343 no
C12 C10 H10 120.346 no
C9 C11 H11 119.766 no
C13 C11 H11 119.756 no
C10 C12 H12 119.200 no
C13 C12 H12 119.184 no
N3 C14 H14A 108.928 no
N3 C14 H14B 108.901 no
C13 C14 H14A 108.931 no
C13 C14 H14B 108.910 no
H14A C14 H14B 107.725 no
C15 C16 H16 121.069 no
C17 C16 H16 121.071 no
C16 C17 H17 119.002 no
C18 C17 H17 119.054 no
C17 C18 H18 120.515 no
C19 C18 H18 120.541 no
C18 C19 H19 120.573 no
C20 C19 H19 120.599 no
N4 C21 H21A 109.662 no
N4 C21 H21B 109.626 no
C22 C21 H21A 109.646 no
C22 C21 H21B 109.615 no
H21A C21 H21B 108.166 no
C22 C23 H23 119.043 no
C25 C23 H23 119.075 no
C22 C24 H24 120.149 no
C26 C24 H24 120.154 no
C23 C25 H25 120.323 no
C27 C25 H25 120.333 no
C24 C26 H26 119.687 no
C27 C26 H26 119.673 no
N5 C28 H28A 108.671 no
N5 C28 H28B 108.676 no
C27 C28 H28A 108.663 no
C27 C28 H28B 108.679 no
H28A C28 H28B 107.596 no
C29 C30 H30 123.686 no
C31 C30 H30 123.664 no
C30 C31 H31 119.480 no
C32 C31 H31 119.441 no
C31 C32 H32 120.513 no
C33 C32 H32 120.513 no
C32 C33 H33 119.656 no
C34 C33 H33 119.597 no
N6 C35 H35A 109.649 no
N6 C35 H35B 109.671 no
C36 C35 H35A 109.646 no
C36 C35 H35B 109.677 no
H35A C35 H35B 108.156 no
C36 C37 H37 118.820 no
C39 C37 H37 118.814 no
C36 C38 H38 120.492 no
C40 C38 H38 120.475 no
C37 C39 H39 120.222 no
C41 C39 H39 120.226 no
C38 C40 H40 119.644 no
C41 C40 H40 119.636 no
N1 C42 H42A 109.086 no
N1 C42 H42B 109.077 no
C41 C42 H42A 109.093 no
C41 C42 H42B 109.086 no
H42A C42 H42B 107.834 no
C43 C44 H44 120.508 no
C45 C44 H44 120.535 no
C44 C45 H45 119.223 no
C46 C45 H45 119.224 no
C45 C46 H46 120.731 no
C47 C46 H46 120.740 no
C46 C47 H47 119.506 no
C48 C47 H47 119.480 no
N8 C49 H49A 109.009 no
N8 C49 H49B 109.009 no
C50 C49 H49A 109.013 no
C50 C49 H49B 109.016 no
H49A C49 H49B 107.808 no
C50 C51 H51 119.460 no
C53 C51 H51 119.456 no
C50 C52 H52 119.231 no
C54 C52 H52 119.228 no
C51 C53 H53 119.330 no
C55 C53 H53 119.332 no
C52 C54 H54 119.229 no
C55 C54 H54 119.226 no
N9 C56 H56A 109.400 no
N9 C56 H56B 109.404 no
C55 C56 H56A 109.398 no
C55 C56 H56B 109.399 no
H56A C56 H56B 108.040 no
C57 C58 H58 118.527 no
C59 C58 H58 118.527 no
C58 C59 H59 119.600 no
C60 C59 H59 119.584 no
C59 C60 H60 123.395 no
C61 C60 H60 123.384 no
C60 C61 H61 117.512 no
C62 C61 H61 117.517 no
N10 C63 H63A 108.398 no
N10 C63 H63B 108.401 no
C64 C63 H63A 108.410 no
C64 C63 H63B 108.430 no
H63A C63 H63B 107.439 no
C64 C65 H65 119.234 no
C67 C65 H65 119.222 no
C64 C66 H66 118.818 no
C68 C66 H66 118.824 no
C65 C67 H67 118.590 no
C69 C67 H67 118.590 no
C66 C68 H68 118.972 no
C69 C68 H68 118.963 no
N11 C70 H70A 109.318 no
N11 C70 H70B 109.282 no
C69 C70 H70A 109.278 no
C69 C70 H70B 109.273 no
H70A C70 H70B 107.948 no
C71 C72 H72 121.539 no
C73 C72 H72 121.542 no
C72 C73 H73 119.921 no
C74 C73 H73 119.932 no
C73 C74 H74 120.066 no
C75 C74 H74 120.072 no
C74 C75 H75 121.741 no
C76 C75 H75 121.744 no
N12 C77 H77A 110.426 no
N12 C77 H77B 110.424 no
C78 C77 H77A 110.434 no
C78 C77 H77B 110.438 no
H77A C77 H77B 108.633 no
C78 C79 H79 119.466 no
C81 C79 H79 119.470 no
C78 C80 H80 121.420 no
C82 C80 H80 121.376 no
C79 C81 H81 119.182 no
C83 C81 H81 119.163 no
C80 C82 H82 119.673 no
C83 C82 H82 119.640 no
N7 C84 H84A 109.195 no
N7 C84 H84B 109.198 no
C83 C84 H84A 109.167 no
C83 C84 H84B 109.156 no
H84A C84 H84B 107.891 no

loop_
_geom_bond_atom_site_label_1
_geom_bond_atom_site_label_2
_geom_bond_distance
_geom_bond_publ_flag
Pd1 Cl1 2.321(3) yes
Pd1 Cl2 2.3084(15) yes
Pd1 N1 2.036(5) yes
Pd1 N2 2.064(7) yes
Pd2 Cl3 2.299(3) yes
Pd2 Cl4 2.306(2) yes
Pd2 N3 2.038(6) yes
Pd2 N4 2.032(8) yes
Pd3 Cl5 2.295(3) yes
Pd3 Cl6 2.290(3) yes
Pd3 N5 2.033(7) yes
Pd3 N6 2.023(8) yes
Pd4 Cl7 2.308(2) yes
Pd4 Cl8 2.297(3) yes
Pd4 N7 2.074(8) yes
Pd4 N8 2.057(6) yes
Pd5 Cl9 2.281(4) yes
Pd5 Cl10 2.290(4) yes
Pd5 N9 1.994(9) yes
Pd5 N10 2.056(11) yes
Pd6 Cl11 2.288(7) yes
Pd6 Cl12 2.355(10) yes
Pd6 N11 2.011(15) yes
Pd6 N12 2.018(15) yes
N1 C1 1.427(11) yes
N1 C42 1.526(10) yes
N1S C1S 1.160(12) yes
N2 C6 1.454(9) yes
N2 C7 1.473(10) yes
N2S C2S 1.123(18) yes
N3 C14 1.498(10) yes
N3 C15 1.480(12) yes
N3S C3S 1.29(6) yes
N3S C4G 1.61(6) yes
N3S C5G 1.31(5) yes
N3S C6G 1.71(6) yes
N4 C20 1.496(12) yes
N4 C21 1.500(11) yes
N4S C4S 1.28(4) yes
N5 C28 1.523(9) yes
N5 C29 1.572(12) yes
N6 C34 1.461(12) yes
N6 C35 1.534(10) yes
N7 C43 1.465(10) yes
N7 C84 1.546(14) yes
N8 C48 1.437(11) yes
N8 C49 1.514(11) yes
N9 C56 1.504(12) yes
N9 C57 1.451(14) yes
N10 C62 1.251(13) yes
N10 C63 1.524(17) yes
N11 C70 1.49(3) yes
N11 C71 1.50(3) yes
N12 C76 1.50(3) yes
N12 C77 1.57(3) yes
C1 C2 1.385(11) yes
C1 C6 1.378(11) yes
C1G C2G 1.37(3) yes
C1G C3G 1.43(3) yes
C1G C10G 1.47(4) yes
C1S C1T 1.436(12) yes
C2 C3 1.334(16) yes
C2G C6G 1.39(3) yes
C2G C7G 1.48(3) yes
C2S C2T 1.409(17) yes
C3 C4 1.393(14) yes
C3G C3S 1.58(4) yes
C3G C4G 1.45(4) yes
C3S C3T 1.63(7) yes
C3S C5G 1.20(4) yes
C3T C4G 1.32(7) yes
C4 C5 1.436(12) yes
C4G C5G 1.46(3) yes
C4S C4T 1.57(4) yes
C5 C6 1.370(14) yes
C5G C6G 1.40(3) yes
C7 C8 1.517(11) yes
C7G C8G 1.36(4) yes
C8 C9 1.367(13) yes
C8 C10 1.409(11) yes
C8G C9G 1.39(4) yes
C9 C11 1.391(12) yes
C9G C10G 1.42(4) yes
C10 C12 1.393(11) yes
C11 C13 1.386(11) yes
C11G C12G 1.39(4) yes
C11G C13G 1.43(5) yes
C11G C20G 1.41(6) yes
C12 C13 1.358(13) yes
C12G C16G 1.40(3) yes
C12G C17G 1.42(3) yes
C13 C14 1.515(11) yes
C13G C14G 1.42(6) yes
C14G C15G 1.43(4) yes
C15 C16 1.459(13) yes
C15 C20 1.308(13) yes
C15G C16G 1.40(3) yes
C16 C17 1.353(17) yes
C17 C18 1.404(17) yes
C17G C18G 1.41(4) yes
C18 C19 1.390(16) yes
C18G C19G 1.44(5) yes
C19 C20 1.413(15) yes
C19G C20G 1.40(6) yes
C21 C22 1.521(12) yes
C22 C23 1.349(14) yes
C22 C24 1.403(12) yes
C23 C25 1.378(12) yes
C24 C26 1.402(13) yes
C25 C27 1.417(12) yes
C26 C27 1.351(15) yes
C27 C28 1.508(12) yes
C29 C30 1.334(14) yes
C29 C34 1.308(11) yes
C30 C31 1.420(16) yes
C31 C32 1.407(15) yes
C32 C33 1.344(15) yes
C33 C34 1.389(14) yes
C35 C36 1.503(9) yes
C36 C37 1.348(12) yes
C36 C38 1.417(12) yes
C37 C39 1.383(10) yes
C38 C40 1.406(10) yes
C39 C41 1.406(12) yes
C40 C41 1.378(12) yes
C41 C42 1.493(9) yes
C43 C44 1.397(13) yes
C43 C48 1.381(10) yes
C44 C45 1.395(12) yes
C45 C46 1.367(11) yes
C46 C47 1.407(13) yes
C47 C48 1.386(11) yes
C49 C50 1.504(11) yes
C50 C51 1.378(11) yes
C50 C52 1.420(12) yes
C51 C53 1.397(11) yes
C52 C54 1.359(12) yes
C53 C55 1.387(13) yes
C54 C55 1.392(12) yes
C55 C56 1.512(12) yes
C57 C58 1.390(15) yes
C57 C62 1.269(12) yes
C58 C59 1.317(18) yes
C59 C60 1.392(18) yes
C60 C61 1.469(18) yes
C61 C62 1.504(16) yes
C63 C64 1.489(17) yes
C64 C65 1.362(17) yes
C64 C66 1.419(18) yes
C65 C67 1.40(2) yes
C66 C68 1.35(2) yes
C67 C69 1.38(3) yes
C68 C69 1.41(2) yes
C69 C70 1.53(3) yes
C71 C72 1.37(3) yes
C71 C76 1.36(3) yes
C72 C73 1.44(3) yes
C73 C74 1.41(3) yes
C74 C75 1.37(3) yes
C75 C76 1.30(3) yes
C77 C78 1.57(3) yes
C78 C79 1.35(3) yes
C78 C80 1.42(3) yes
C79 C81 1.34(3) yes
C80 C82 1.45(3) yes
C81 C83 1.41(2) yes
C82 C83 1.34(2) yes
C83 C84 1.506(18) yes
N1 H1N 0.930 no
N2 H2N 0.930 no
N3 H3N 0.930 no
N4 H4N 0.930 no
N5 H5N 0.930 no
N6 H6N 0.930 no
N7 H7N 0.930 no
N8 H8N 0.930 no
N9 H9N 0.930 no
N10 H10N 0.930 no
N11 H11N 0.930 no
N12 H12N 0.930 no
C2 H2 0.950 no
C3 H3 0.950 no
C4 H4 0.950 no
C5 H5 0.950 no
C7 H7A 0.990 no
C7 H7B 0.990 no
C9 H9 0.950 no
C10 H10 0.950 no
C11 H11 0.950 no
C12 H12 0.950 no
C14 H14A 0.990 no
C14 H14B 0.990 no
C16 H16 0.950 no
C17 H17 0.950 no
C18 H18 0.950 no
C19 H19 0.950 no
C21 H21A 0.990 no
C21 H21B 0.990 no
C23 H23 0.950 no
C24 H24 0.950 no
C25 H25 0.950 no
C26 H26 0.950 no
C28 H28A 0.990 no
C28 H28B 0.990 no
C30 H30 0.950 no
C31 H31 0.950 no
C32 H32 0.950 no
C33 H33 0.950 no
C35 H35A 0.990 no
C35 H35B 0.990 no
C37 H37 0.950 no
C38 H38 0.950 no
C39 H39 0.950 no
C40 H40 0.950 no
C42 H42A 0.990 no
C42 H42B 0.990 no
C44 H44 0.950 no
C45 H45 0.950 no
C46 H46 0.950 no
C47 H47 0.950 no
C49 H49A 0.990 no
C49 H49B 0.990 no
C51 H51 0.950 no
C52 H52 0.950 no
C53 H53 0.950 no
C54 H54 0.950 no
C56 H56A 0.990 no
C56 H56B 0.990 no
C58 H58 0.950 no
C59 H59 0.950 no
C60 H60 0.950 no
C61 H61 0.950 no
C63 H63A 0.990 no
C63 H63B 0.990 no
C65 H65 0.950 no
C66 H66 0.950 no
C67 H67 0.950 no
C68 H68 0.950 no
C70 H70A 0.990 no
C70 H70B 0.990 no
C72 H72 0.950 no
C73 H73 0.950 no
C74 H74 0.950 no
C75 H75 0.950 no
C77 H77A 0.990 no
C77 H77B 0.990 no
C79 H79 0.950 no
C80 H80 0.950 no
C81 H81 0.950 no
C82 H82 0.950 no
C84 H84A 0.990 no
C84 H84B 0.990 no

loop_
_geom_contact_atom_site_label_1
_geom_contact_atom_site_label_2
_geom_contact_distance
_geom_contact_publ_flag
_geom_contact_site_symmetry_2
Pd1 C8 3.356(8) no .
Pd1 C9 3.491(8) no .
Pd2 C22 3.242(8) no .
Pd2 C23 3.275(7) no .
Pd3 C36 3.335(8) no .
Pd4 C81 3.287(18) no .
Pd4 C83 3.269(14) no .
Pd5 C55 3.533(9) no .
Pd5 C64 3.482(13) no .
Pd6 C67 3.329(18) no .
Pd6 C69 3.286(18) no .
Cl1 C42 3.466(8) no .
Cl2 C7 3.598(8) no .
Cl3 C14 3.418(9) no .
Cl4 C21 3.498(10) no .
Cl5 C28 3.505(10) no .
Cl6 C35 3.424(11) no .
Cl7 C84 3.571(11) no .
Cl8 C49 3.427(9) no .
Cl9 C56 3.538(11) no .
Cl10 C64 3.331(13) no .
Cl10 C66 3.447(14) no .
Cl11 C67 3.581(17) no .
Cl11 C70 3.52(3) no .
Cl12 C77 3.53(3) no .
N1 C39 3.275(9) no .
N1 C40 3.373(9) no .
N2 C9 3.349(10) no .
N2 C10 3.275(10) no .
N3 C11 3.210(10) no .
N3 C12 3.430(10) no .
N3S C1G 2.22(5) no .
N3S C7G 3.48(5) no .
N3S C10G 3.58(6) no .
N4 C23 3.255(11) no .
N4 C24 3.330(10) no .
N5 C25 3.305(10) no .
N5 C26 3.460(11) no .
N6 C37 3.406(9) no .
N6 C38 3.203(9) no .
N7 C81 3.35(2) no .
N7 C82 3.357(19) no .
N8 C51 3.232(10) no .
N8 C52 3.507(11) no .
N9 C53 3.298(12) no .
N9 C54 3.348(11) no .
N9 C61 3.592(16) no .
N10 C58 3.590(15) no .
N10 C65 3.290(17) no .
N10 C66 3.534(17) no .
N11 C67 3.28(3) no .
N11 C68 3.44(2) no .
N12 C79 3.28(3) no .
N12 C80 3.34(3) no .
C1 C4 2.770(15) no .
C1 C7 3.549(10) no .
C1 C40 3.407(10) no .
C1 C41 3.090(11) no .
C1G C3T 3.49(6) no .
C1G C5G 2.76(3) no .
C1G C8G 2.84(3) no .
C2 C5 2.764(13) no .
C2 C40 3.107(11) no .
C2 C41 3.168(12) no .
C2 C42 3.239(12) no .
C2G C3S 2.79(4) no .
C2G C4G 2.92(4) no .
C2G C9G 2.73(4) no .
C3 C6 2.760(11) no .
C3G C6G 2.80(3) no .
C5 C7 3.058(11) no .
C6 C8 3.123(10) no .
C6 C10 3.298(11) no .
C6 C42 3.409(12) no .
C7G C10G 2.91(4) no .
C8 C13 2.795(11) no .
C9 C12 2.749(11) no .
C10 C11 2.759(12) no .
C10 C42 3.600(12) no .
C11G C15G 2.84(4) no .
C11G C18G 2.73(4) no .
C12 C15 3.498(12) no .
C12 C16 3.180(12) no .
C12G C14G 2.63(4) no .
C12G C19G 3.06(4) no .
C13 C15 3.094(12) no .
C13 C16 3.093(13) no .
C13G C16G 2.96(5) no .
C13G C17G 3.60(5) no .
C14 C16 3.227(14) no .
C14 C20 3.414(13) no .
C15 C18 2.779(15) no .
C15 C21 3.522(12) no .
C16 C19 2.794(14) no .
C17 C20 2.752(15) no .
C17G C20G 2.64(6) no .
C19 C21 3.109(14) no .
C20 C22 3.188(12) no .
C20 C24 3.448(12) no .
C22 C27 2.787(12) no .
C23 C26 2.754(13) no .
C24 C25 2.759(14) no .
C26 C30 3.284(11) no .
C27 C29 3.262(10) no .
C27 C30 3.256(12) no .
C28 C30 3.186(13) no .
C28 C34 3.401(11) no .
C28 C38 3.529(12) no .
C29 C32 2.661(14) no .
C29 C35 3.566(11) no .
C30 C33 2.793(14) no .
C31 C34 2.736(15) no .
C33 C35 3.081(14) no .
C34 C36 3.172(10) no .
C34 C38 3.255(10) no .
C36 C41 2.799(9) no .
C37 C40 2.758(12) no .
C38 C39 2.780(12) no .
C43 C46 2.788(11) no .
C43 C49 3.430(12) no .
C43 C82 3.39(2) no .
C43 C83 3.129(17) no .
C44 C47 2.770(11) no .
C44 C84 3.110(15) no .
C45 C48 2.775(12) no .
C47 C49 3.228(13) no .
C47 C50 3.155(12) no .
C47 C52 3.326(12) no .
C48 C50 3.087(11) no .
C48 C52 3.580(11) no .
C48 C84 3.534(12) no .
C49 C82 3.572(17) no .
C50 C55 2.830(12) no .
C51 C54 2.756(12) no .
C52 C53 2.744(12) no .
C53 C57 3.180(13) no .
C53 C58 3.505(11) no .
C53 C62 3.600(11) no .
C54 C63 3.514(14) no .
C55 C57 2.969(13) no .
C55 C62 3.432(11) no .
C56 C58 3.128(14) no .
C56 C62 3.333(12) no .
C57 C60 2.787(16) no .
C57 C63 3.357(15) no .
C58 C61 2.657(17) no .
C59 C62 2.881(14) no .
C61 C63 3.022(17) no .
C64 C69 2.86(2) no .
C65 C68 2.74(3) no .
C66 C67 2.718(19) no .
C68 C77 3.52(3) no .
C69 C71 3.25(3) no .
C70 C72 3.08(3) no .
C71 C74 2.77(3) no .
C71 C77 3.37(3) no .
C72 C75 2.82(3) no .
C73 C76 2.65(3) no .
C75 C77 3.25(3) no .
C75 C78 3.12(3) no .
C75 C80 3.13(3) no .
C76 C78 3.11(3) no .
C76 C80 3.35(3) no .
C78 C83 2.78(3) no .
C79 C82 2.77(3) no .
C80 C81 2.76(3) no .
Pd1 Pd1 3.4213(9) no 3_667
Pd1 Cl1 3.3439(19) no 3_667
Pd2 N1S 3.552(8) no 3_766
Pd3 C1T 3.551(8) no .
Cl1 Pd1 3.3439(19) no 3_667
Cl1 N2 3.432(7) no 3_667
Cl1 N8 3.304(7) no .
Cl1 C1 3.485(8) no 3_667
Cl1 C6 3.418(8) no 3_667
Cl1 C51 3.595(10) no .
Cl2 N1 3.298(6) no 3_667
Cl2 N6 3.148(6) no 1_556
Cl2 C1T 3.501(9) no 1_556
Cl2 C35 3.582(7) no 1_556
Cl3 N3 3.240(6) no 3_767
Cl4 N5 3.316(6) no 3_766
Cl4 C1S 3.460(9) no 3_766
Cl4 C29 3.532(8) no 3_766
Cl4 C30 3.513(11) no 3_766
Cl6 C3 3.598(10) no 3_666
Cl6 C58 3.533(12) no 1_554
Cl7 C3T 3.40(6) no 3_666
Cl8 N2 3.258(6) no 3_667
Cl8 C7 3.386(8) no 3_667
Cl9 O2W 3.568(18) no 1_556
Cl9 C8G 3.58(3) no 3_767
Cl9 C19 3.475(12) no 3_767
Cl10 N11 3.168(14) no 4_565
Cl11 O1W 3.35(3) no 4_565
Cl11 N10 3.135(13) no 4_564
Cl11 C61 3.315(14) no 4_564
Cl11 C62 3.354(9) no 4_564
O1W Cl11 3.35(3) no 4_564
O1W N12 3.05(3) no .
O2W Cl9 3.568(18) no 1_554
O2W N9 3.088(18) no 1_554
O2W C14G 3.29(4) no 3_766
O2W C82 3.46(3) no .
N1 Cl2 3.298(6) no 3_667
N1S Pd2 3.552(8) no 3_766
N1S N4 2.948(10) no 3_766
N1S C20 3.415(12) no 3_766
N1S C46 3.454(10) no 1_554
N1S C47 3.473(10) no 1_554
N1S C54 3.326(11) no 1_554
N1S C55 3.320(12) no 1_554
N2 Cl1 3.432(7) no 3_667
N2 Cl8 3.258(6) no 3_667
N3 Cl3 3.240(6) no 3_767
N3S C40 3.41(5) no .
N4 N1S 2.948(10) no 3_766
N4 C1S 3.556(11) no 3_766
N4S C9G 3.26(5) no 3_766
N5 Cl4 3.316(6) no 3_766
N6 Cl2 3.148(6) no 1_554
N7 C39 3.396(12) no .
N8 Cl1 3.304(7) no .
N9 O2W 3.088(18) no 1_556
N10 Cl11 3.135(13) no 4_565
N11 Cl10 3.168(14) no 4_564
N12 O1W 3.05(3) no .
C1 Cl1 3.485(8) no 3_667
C1S Cl4 3.460(9) no 3_766
C1S N4 3.556(11) no 3_766
C1S C53 3.485(13) no 1_554
C1S C55 3.293(13) no 1_554
C1T Pd3 3.551(8) no .
C1T Cl2 3.501(9) no 1_554
C1T C53 3.505(13) no 1_554
C2T C17 3.514(17) no 3_767
C2T C46 3.499(15) no .
C3 Cl6 3.598(10) no 3_666
C3S C40 3.59(4) no .
C3T Cl7 3.40(6) no 3_666
C4 C51 3.492(13) no 3_667
C4S C9G 3.54(4) no 3_766
C6 Cl1 3.418(8) no 3_667
C7 Cl8 3.386(8) no 3_667
C7G C18 3.60(3) no .
C8G Cl9 3.58(3) no 3_767
C9G N4S 3.26(5) no 3_766
C9G C4S 3.54(4) no 3_766
C9G C13G 3.11(5) no .
C13G C9G 3.11(5) no .
C14G O2W 3.29(4) no 3_766
C16 C18G 3.56(3) no 1_556
C17 C2T 3.514(17) no 3_767
C17 C18G 3.49(3) no 1_556
C17G C30 3.57(3) no .
C17G C31 3.27(3) no .
C18 C7G 3.60(3) no .
C18G C16 3.56(3) no 1_554
C18G C17 3.49(3) no 1_554
C18G C31 3.31(3) no .
C19 Cl9 3.475(12) no 3_767
C20 N1S 3.415(12) no 3_766
C29 Cl4 3.532(8) no 3_766
C30 Cl4 3.513(11) no 3_766
C30 C17G 3.57(3) no .
C31 C17G 3.27(3) no .
C31 C18G 3.31(3) no .
C35 Cl2 3.582(7) no 1_554
C35 C37 3.353(11) no 3_666
C37 C35 3.353(11) no 3_666
C39 N7 3.396(12) no .
C39 C43 3.565(12) no .
C40 N3S 3.41(5) no .
C40 C3S 3.59(4) no .
C43 C39 3.565(12) no .
C46 N1S 3.454(10) no 1_556
C46 C2T 3.499(15) no .
C47 N1S 3.473(10) no 1_556
C51 Cl1 3.595(10) no .
C51 C4 3.492(13) no 3_667
C53 C1S 3.485(13) no 1_556
C53 C1T 3.505(13) no 1_556
C54 N1S 3.326(11) no 1_556
C55 N1S 3.320(12) no 1_556
C55 C1S 3.293(13) no 1_556
C58 Cl6 3.533(12) no 1_556
C58 C84 3.455(13) no 1_556
C61 Cl11 3.315(14) no 4_565
C62 Cl11 3.354(9) no 4_565
C82 O2W 3.46(3) no .
C84 C58 3.455(13) no 1_554
Pd1 H7B 3.2432 no .
Pd1 H9 3.3372 no .
Pd1 H42A 2.9726 no .
Pd1 H42B 3.1578 no .
Pd2 H14A 3.0679 no .
Pd2 H14B 2.9824 no .
Pd2 H21B 3.2907 no .
Pd2 H23 3.1258 no .
Pd3 H28A 2.8413 no .
Pd3 H28B 3.1474 no .
Pd3 H35A 3.2785 no .
Pd3 H37 3.5646 no .
Pd4 H49A 3.0899 no .
Pd4 H49B 2.9560 no .
Pd4 H81 3.0725 no .
Pd4 H84B 3.3061 no .
Pd5 H54 3.3508 no .
Pd5 H56B 3.1165 no .
Pd5 H63A 3.1119 no .
Pd6 H67 3.1556 no .
Pd6 H70A 3.4059 no .
Pd6 H77A 2.9432 no .
Pd6 H77B 3.0293 no .
Cl1 H1N 3.0025 no .
Cl1 H42A 2.8487 no .
Cl2 H2N 2.9514 no .
Cl2 H7B 3.1257 no .
Cl2 H9 3.5033 no .
Cl3 H3N 2.9573 no .
Cl3 H14B 2.8183 no .
Cl4 H4N 3.0356 no .
Cl4 H21B 3.0543 no .
Cl4 H23 2.8739 no .
Cl5 H5N 2.9508 no .
Cl5 H28A 2.9230 no .
Cl6 H6N 3.0674 no .
Cl6 H35A 2.9368 no .
Cl6 H37 3.0940 no .
Cl7 H7N 3.0394 no .
Cl7 H81 3.0271 no .
Cl7 H84B 3.1324 no .
Cl8 H8N 2.9884 no .
Cl8 H49B 2.8109 no .
Cl9 H9N 2.9514 no .
Cl9 H56B 2.9922 no .
Cl10 H10N 3.0824 no .
Cl11 H11N 2.9279 no .
Cl11 H67 2.8377 no .
Cl11 H70A 3.1710 no .
Cl12 H12N 3.0088 no .
Cl12 H77A 2.9545 no .
N1 H2 2.6632 no .
N1 H2N 3.3937 no .
N1 H39 3.2910 no .
N1 H40 3.4686 no .
N2 H1N 3.4537 no .
N2 H5 2.6180 no .
N2 H9 3.4225 no .
N2 H10 3.2943 no .
N2 H42B 3.4900 no .
N3 H4N 3.3883 no .
N3 H11 3.1588 no .
N3 H12 3.5301 no .
N3 H16 2.7160 no .
N4 H3N 3.4496 no .
N4 H14A 3.4791 no .
N4 H19 2.6912 no .
N4 H23 3.2915 no .
N4 H24 3.4150 no .
N5 H6N 3.3237 no .
N5 H25 3.2680 no .
N5 H26 3.5449 no .
N5 H30 2.6276 no .
N6 H5N 3.4175 no .
N6 H28B 3.4244 no .
N6 H33 2.6776 no .
N6 H37 3.5128 no .
N6 H38 3.1880 no .
N7 H8N 3.4794 no .
N7 H44 2.6572 no .
N7 H49A 3.5050 no .
N7 H81 3.3538 no .
N7 H82 3.4031 no .
N8 H7N 3.4519 no .
N8 H47 2.6487 no .
N8 H51 3.1907 no .
N9 H10N 3.3556 no .
N9 H53 3.3234 no .
N9 H54 3.3946 no .
N9 H58 2.6577 no .
N9 H63A 3.4015 no .
N10 H9N 3.3267 no .
N10 H61 2.5174 no .
N10 H65 3.2386 no .
N11 H12N 3.5501 no .
N11 H67 3.2758 no .
N11 H68 3.5577 no .
N11 H72 2.6580 no .
N11 H77B 3.3597 no .
N12 H11N 3.4457 no .
N12 H75 2.5229 no .
N12 H79 3.3021 no .
N12 H80 3.4112 no .
C1 H2N 3.0043 no .
C1 H3 3.2127 no .
C1 H5 3.2361 no .
C1 H10 3.5369 no .
C1 H40 3.2747 no .
C1 H42A 3.3262 no .
C1 H42B 2.7104 no .
C2 H1N 2.5857 no .
C2 H4 3.2399 no .
C2 H40 3.0838 no .
C2 H42B 3.5221 no .
C3 H5 3.2796 no .
C4 H2 3.2402 no .
C5 H2N 2.5914 no .
C5 H3 3.2794 no .
C5 H7A 2.7135 no .
C5 H10 3.1551 no .
C6 H1N 3.0374 no .
C6 H2 3.2543 no .
C6 H4 3.2892 no .
C6 H7A 2.6037 no .
C6 H7B 3.2891 no .
C6 H10 2.9878 no .
C6 H42B 3.2764 no .
C7 H5 2.8906 no .
C7 H9 2.6587 no .
C7 H10 2.6986 no .
C8 H2N 3.2495 no .
C8 H11 3.2502 no .
C8 H12 3.2737 no .
C8 H42B 2.9128 no .
C9 H7A 3.2412 no .
C9 H7B 2.6005 no .
C9 H10 3.2494 no .
C9 H16 3.4873 no .
C9 H42B 3.1810 no .
C10 H7A 2.6596 no .
C10 H7B 3.3075 no .
C10 H9 3.2512 no .
C10 H16 3.3810 no .
C10 H40 3.5720 no .
C10 H42B 2.6754 no .
C11 H3N 2.9270 no .
C11 H12 3.2216 no .
C11 H14A 3.2971 no .
C11 H14B 2.6766 no .
C11 H16 3.0109 no .
C11 H42B 3.2550 no .
C12 H11 3.2208 no .
C12 H14A 2.5710 no .
C12 H14B 3.2026 no .
C12 H16 2.8802 no .
C12 H40 3.4595 no .
C12 H42B 2.7670 no .
C13 H3N 2.6571 no .
C13 H9 3.2640 no .
C13 H10 3.2533 no .
C13 H16 2.6992 no .
C13 H42B 3.0541 no .
C14 H11 2.6592 no .
C14 H12 2.6434 no .
C14 H16 3.1932 no .
C15 H4N 2.9470 no .
C15 H12 3.4030 no .
C15 H14A 2.7073 no .
C15 H14B 3.3432 no .
C15 H17 3.2741 no .
C15 H19 3.2274 no .
C16 H3N 2.6630 no .
C16 H12 3.2545 no .
C16 H14A 3.5275 no .
C16 H18 3.2622 no .
C17 H19 3.2717 no .
C18 H16 3.2725 no .
C19 H4N 2.6580 no .
C19 H17 3.2606 no .
C19 H21A 2.7183 no .
C19 H24 3.4668 no .
C20 H3N 3.0540 no .
C20 H14A 3.2890 no .
C20 H16 3.2528 no .
C20 H18 3.2790 no .
C20 H21A 2.6000 no .
C20 H21B 3.3279 no .
C20 H24 3.2087 no .
C21 H19 2.9625 no .
C21 H23 2.6036 no .
C21 H24 2.7193 no .
C22 H4N 3.2354 no .
C22 H14A 2.9812 no .
C22 H25 3.2357 no .
C22 H26 3.2816 no .
C23 H14A 3.2724 no .
C23 H21A 3.2363 no .
C23 H21B 2.5887 no .
C23 H24 3.2291 no .
C24 H12 3.5525 no .
C24 H14A 2.7527 no .
C24 H21A 2.6614 no .
C24 H21B 3.3034 no .
C24 H23 3.2303 no .
C24 H30 3.5891 no .
C25 H5N 3.0088 no .
C25 H14A 3.3379 no .
C25 H26 3.2514 no .
C25 H28A 2.6170 no .
C25 H28B 3.2868 no .
C25 H30 3.5267 no .
C26 H12 3.4241 no .
C26 H14A 2.8173 no .
C26 H25 3.2457 no .
C26 H28A 3.2028 no .
C26 H28B 2.5831 no .
C26 H30 2.8793 no .
C27 H5N 2.6293 no .
C27 H14A 3.1207 no .
C27 H23 3.2689 no .
C27 H24 3.2445 no .
C27 H30 2.8306 no .
C28 H25 2.6610 no .
C28 H26 2.6654 no .
C28 H30 3.1472 no .
C29 H6N 2.9404 no .
C29 H26 3.4081 no .
C29 H28A 3.3969 no .
C29 H28B 2.6501 no .
C29 H31 3.1630 no .
C29 H33 3.1543 no .
C29 H38 3.2990 no .
C30 H5N 2.6013 no .
C30 H26 3.1291 no .
C30 H28B 3.3446 no .
C30 H32 3.3194 no .
C31 H33 3.2335 no .
C32 H30 3.3365 no .
C33 H6N 2.6503 no .
C33 H31 3.2227 no .
C33 H35B 2.7029 no .
C33 H38 3.0775 no .
C34 H5N 3.0696 no .
C34 H28B 3.2063 no .
C34 H30 3.2398 no .
C34 H32 3.2373 no .
C34 H35A 3.3253 no .
C34 H35B 2.6191 no .
C34 H38 2.8615 no .
C35 H33 2.8972 no .
C35 H37 2.6150 no .
C35 H38 2.6958 no .
C36 H6N 3.2380 no .
C36 H28B 3.0518 no .
C36 H39 3.2415 no .
C36 H40 3.2916 no .
C37 H28B 3.5533 no .
C37 H35A 2.5534 no .
C37 H35B 3.1823 no .
C37 H38 3.2428 no .
C38 H2 3.2784 no .
C38 H28B 2.5982 no .
C38 H35A 3.3225 no .
C38 H35B 2.6858 no .
C38 H37 3.2430 no .
C39 H1N 2.9735 no .
C39 H2 3.3078 no .
C39 H40 3.2601 no .
C39 H42A 2.5988 no .
C39 H42B 3.2687 no .
C40 H2 2.7780 no .
C40 H28B 2.7474 no .
C40 H39 3.2595 no .
C40 H42A 3.2512 no .
C40 H42B 2.6157 no .
C41 H1N 2.6105 no .
C41 H2 2.7817 no .
C41 H28B 3.3392 no .
C41 H37 3.2630 no .
C41 H38 3.2756 no .
C42 H2 3.2155 no .
C42 H39 2.6452 no .
C42 H40 2.6819 no .
C43 H8N 3.0696 no .
C43 H45 3.2611 no .
C43 H47 3.2444 no .
C43 H49A 3.2930 no .
C43 H82 3.1267 no .
C43 H84A 2.5965 no .
C43 H84B 3.3108 no .
C44 H7N 2.6285 no .
C44 H46 3.2697 no .
C44 H82 3.3994 no .
C44 H84A 2.7500 no .
C45 H47 3.2407 no .
C46 H44 3.2644 no .
C47 H8N 2.6039 no .
C47 H45 3.2449 no .
C47 H49A 3.5174 no .
C47 H52 3.3748 no .
C48 H7N 3.0383 no .
C48 H44 3.2700 no .
C48 H46 3.2886 no .
C48 H49A 2.6977 no .
C48 H49B 3.3210 no .
C48 H52 3.4997 no .
C49 H47 3.1836 no .
C49 H51 2.6504 no .
C49 H52 2.7280 no .
C50 H8N 2.6436 no .
C50 H47 2.7453 no .
C50 H53 3.2649 no .
C50 H54 3.2773 no .
C50 H63A 3.1028 no .
C51 H8N 2.9489 no .
C51 H47 3.1368 no .
C51 H49A 3.2811 no .
C51 H49B 2.6559 no .
C51 H52 3.2444 no .
C51 H63A 3.2070 no .
C52 H47 2.9893 no .
C52 H49A 2.6239 no .
C52 H49B 3.2580 no .
C52 H51 3.2518 no .
C52 H63A 2.7722 no .
C52 H66 2.9490 no .
C53 H54 3.2358 no .
C53 H56A 2.6418 no .
C53 H56B 3.2833 no .
C53 H63A 3.0718 no .
C54 H47 3.5516 no .
C54 H53 3.2373 no .
C54 H56A 3.2755 no .
C54 H56B 2.6316 no .
C54 H63A 2.5994 no .
C54 H66 2.9565 no .
C55 H9N 3.2461 no .
C55 H51 3.2761 no .
C55 H52 3.2508 no .
C55 H63A 2.7955 no .
C56 H53 2.6742 no .
C56 H54 2.6831 no .
C56 H58 3.0093 no .
C57 H10N 2.9180 no .
C57 H53 2.9546 no .
C57 H56A 2.7074 no .
C57 H56B 3.3137 no .
C57 H59 3.2303 no .
C57 H61 3.1329 no .
C57 H63A 3.2949 no .
C58 H9N 2.6027 no .
C58 H53 2.9036 no .
C58 H56A 2.8878 no .
C58 H60 3.2258 no .
C59 H53 3.4616 no .
C59 H61 3.2461 no .
C60 H58 3.2080 no .
C61 H10N 2.4530 no .
C61 H59 3.2689 no .
C61 H63A 3.4085 no .
C61 H63B 2.7078 no .
C62 H9N 2.8297 no .
C62 H53 3.5752 no .
C62 H58 3.1991 no .
C62 H60 3.4996 no .
C62 H63A 2.6135 no .
C62 H63B 2.5832 no .
C63 H61 2.9194 no .
C63 H65 2.6487 no .
C63 H66 2.7021 no .
C64 H10N 2.6956 no .
C64 H67 3.2513 no .
C64 H68 3.2766 no .
C64 H77B 3.1578 no .
C65 H10N 3.0428 no .
C65 H63A 3.2570 no .
C65 H63B 2.6428 no .
C65 H66 3.2172 no .
C65 H77B 3.3315 no .
C66 H52 3.5431 no .
C66 H54 3.5861 no .
C66 H63A 2.5919 no .
C66 H63B 3.2338 no .
C66 H65 3.2284 no .
C66 H77B 2.7059 no .
C66 H80 3.4584 no .
C67 H68 3.2210 no .
C67 H70A 2.6747 no .
C67 H70B 3.3048 no .
C67 H77B 3.1527 no .
C68 H67 3.2233 no .
C68 H70A 3.3178 no .
C68 H70B 2.6971 no .
C68 H77B 2.5482 no .
C68 H80 3.3567 no .
C69 H11N 3.2513 no .
C69 H65 3.2863 no .
C69 H66 3.2652 no .
C69 H77B 2.7898 no .
C70 H67 2.6713 no .
C70 H68 2.7620 no .
C70 H72 2.9243 no .
C71 H12N 3.1047 no .
C71 H68 3.4418 no .
C71 H70A 3.2986 no .
C71 H70B 2.5434 no .
C71 H73 3.2578 no .
C71 H75 3.2405 no .
C71 H77B 3.1997 no .
C72 H11N 2.6078 no .
C72 H70B 2.6747 no .
C72 H74 3.3273 no .
C73 H75 3.2776 no .
C74 H72 3.3326 no .
C75 H12N 2.5143 no .
C75 H73 3.2616 no .
C75 H77B 3.5589 no .
C75 H80 3.1787 no .
C76 H11N 3.0448 no .
C76 H72 3.2106 no .
C76 H74 3.1315 no .
C76 H77A 3.4315 no .
C76 H77B 2.7840 no .
C76 H80 3.2055 no .
C77 H75 3.2057 no .
C77 H79 2.7795 no .
C77 H80 2.6215 no .
C78 H12N 2.6513 no .
C78 H49A 3.0150 no .
C78 H75 2.7142 no .
C78 H81 3.1980 no .
C78 H82 3.3088 no .
C79 H12N 3.0190 no .
C79 H49A 3.1685 no .
C79 H75 3.0645 no .
C79 H77A 2.8060 no .
C79 H77B 3.3683 no .
C79 H80 3.2634 no .
C80 H49A 2.7623 no .
C80 H52 3.3114 no .
C80 H75 2.8986 no .
C80 H77A 3.2616 no .
C80 H77B 2.5516 no .
C80 H79 3.2607 no .
C81 H49A 3.0621 no .
C81 H75 3.5425 no .
C81 H82 3.2355 no .
C81 H84A 3.2790 no .
C81 H84B 2.6064 no .
C82 H49A 2.6328 no .
C82 H52 3.4969 no .
C82 H75 3.4467 no .
C82 H81 3.2207 no .
C82 H84A 2.5968 no .
C82 H84B 3.2205 no .
C83 H7N 3.3008 no .
C83 H49A 2.8049 no .
C83 H79 3.2618 no .
C83 H80 3.2791 no .
C84 H44 2.9854 no .
C84 H81 2.6547 no .
C84 H82 2.6414 no .
H1N H2 2.5145 no .
H1N H39 2.8517 no .
H1N H42A 2.3483 no .
H1N H42B 2.7933 no .
H2 H3 2.2681 no .
H2 H40 3.0346 no .
H2N H5 2.5726 no .
H2N H7A 2.2923 no .
H2N H7B 2.1875 no .
H3 H4 2.3469 no .
H3N H11 2.6846 no .
H3N H14A 2.7848 no .
H3N H14B 2.3211 no .
H3N H16 2.5971 no .
H4 H5 2.4054 no .
H4N H19 2.6310 no .
H4N H21A 2.3615 no .
H4N H21B 2.1908 no .
H5 H7A 2.3014 no .
H5 H7B 3.5905 no .
H5 H10 3.2972 no .
H5N H25 2.8507 no .
H5N H28A 2.4261 no .
H5N H28B 2.8003 no .
H5N H30 2.4967 no .
H6N H33 2.6483 no .
H6N H35A 2.2210 no .
H6N H35B 2.3550 no .
H7A H9 3.4919 no .
H7A H10 2.5218 no .
H7B H9 2.4125 no .
H7B H10 3.5870 no .
H7N H44 2.5979 no .
H7N H84A 2.4105 no .
H7N H84B 2.2727 no .
H8N H47 2.5295 no .
H8N H49A 2.7945 no .
H8N H49B 2.3391 no .
H8N H51 2.7265 no .
H9 H11 2.3317 no .
H9N H56A 2.2212 no .
H9N H56B 2.2964 no .
H9N H58 2.5375 no .
H10 H12 2.3362 no .
H10 H40 3.4091 no .
H10 H42B 3.0779 no .
H10N H61 2.3791 no .
H10N H63A 2.7986 no .
H10N H63B 2.3430 no .
H10N H65 2.8019 no .
H11 H14A 3.5752 no .
H11 H14B 2.5536 no .
H11 H16 3.4241 no .
H11N H70A 2.1611 no .
H11N H70B 2.3832 no .
H11N H72 2.5952 no .
H12 H14A 2.3599 no .
H12 H14B 3.4323 no .
H12 H16 3.2262 no .
H12 H24 3.4214 no .
H12 H26 3.1638 no .
H12 H40 3.2156 no .
H12 H42B 3.2229 no .
H12N H75 2.3797 no .
H12N H77A 2.4187 no .
H12N H77B 2.8657 no .
H12N H79 2.8571 no .
H14A H24 3.1630 no .
H14A H26 3.2323 no .
H16 H17 2.3036 no .
H17 H18 2.3485 no .
H18 H19 2.3568 no .
H19 H21A 2.3663 no .
H19 H21B 3.5961 no .
H21A H23 3.4692 no .
H21A H24 2.5043 no .
H21B H23 2.3814 no .
H21B H24 3.5752 no .
H23 H25 2.3192 no .
H24 H26 2.3503 no .
H25 H28A 2.4844 no .
H25 H28B 3.5608 no .
H26 H28A 3.4666 no .
H26 H28B 2.4035 no .
H26 H30 2.9817 no .
H26 H38 3.5988 no .
H26 H40 3.3243 no .
H28B H30 3.5045 no .
H28B H38 2.8414 no .
H28B H40 3.0265 no .
H30 H31 2.4149 no .
H31 H32 2.3571 no .
H32 H33 2.2963 no .
H33 H35A 3.5805 no .
H33 H35B 2.2844 no .
H33 H38 3.2929 no .
H35A H37 2.3303 no .
H35B H37 3.4047 no .
H35B H38 2.5740 no .
H37 H39 2.3190 no .
H38 H40 2.3585 no .
H39 H42A 2.4399 no .
H39 H42B 3.5333 no .
H40 H42A 3.5183 no .
H40 H42B 2.4467 no .
H44 H45 2.3421 no .
H44 H82 3.5852 no .
H44 H84A 2.4148 no .
H45 H46 2.3166 no .
H46 H47 2.3611 no .
H47 H51 3.5440 no .
H47 H52 3.2967 no .
H49A H51 3.5595 no .
H49A H52 2.4458 no .
H49A H80 3.2626 no .
H49A H82 3.0619 no .
H49B H51 2.5263 no .
H49B H52 3.5111 no .
H51 H53 2.3298 no .
H52 H54 2.2869 no .
H52 H63A 3.2593 no .
H52 H66 2.7154 no .
H52 H80 3.0908 no .
H52 H82 3.3863 no .
H53 H56A 2.4820 no .
H53 H56B 3.5505 no .
H53 H58 3.0217 no .
H54 H56A 3.5388 no .
H54 H56B 2.4629 no .
H54 H63A 2.9888 no .
H54 H66 2.7074 no .
H56A H58 2.5050 no .
H58 H59 2.2406 no .
H59 H60 2.3851 no .
H60 H61 2.4318 no .
H61 H63A 3.5012 no .
H61 H63B 2.3891 no .
H63A H65 3.5506 no .
H63A H66 2.4039 no .
H63B H65 2.5298 no .
H63B H66 3.4785 no .
H65 H67 2.3190 no .
H66 H68 2.2723 no .
H66 H77B 3.1175 no .
H66 H80 3.2347 no .
H67 H70A 2.5059 no .
H67 H70B 3.5587 no .
H68 H70A 3.5765 no .
H68 H70B 2.5282 no .
H68 H77B 2.9344 no .
H68 H80 3.1018 no .
H70A H72 3.4935 no .
H70B H72 2.3292 no .
H72 H73 2.4095 no .
H73 H74 2.3603 no .
H74 H75 2.3481 no .
H75 H79 3.4740 no .
H75 H80 3.2253 no .
H77A H79 2.6986 no .
H77A H80 3.4634 no .
H77B H80 2.3208 no .
H79 H81 2.2726 no .
H80 H82 2.4173 no .
H81 H84A 3.5292 no .
H81 H84B 2.4314 no .
H82 H84A 2.4277 no .
H82 H84B 3.4924 no .
Pd1 H1N 3.2719 no 3_667
Pd4 H39 2.7920 no .
Pd6 H10N 3.5134 no 4_564
Pd6 H65 3.2145 no 4_564
Cl1 H1N 3.5561 no 3_667
Cl1 H2N 2.9988 no 3_667
Cl1 H8N 2.3954 no .
Cl1 H47 3.1946 no .
Cl1 H51 3.1334 no .
Cl2 H1N 2.4152 no 3_667
Cl2 H2 3.4625 no 3_667
Cl2 H6N 2.2590 no 1_556
Cl2 H33 3.2324 no 1_556
Cl2 H35A 3.4248 no 1_556
Cl2 H35B 3.4935 no 1_556
Cl3 H3N 2.3857 no 3_767
Cl3 H16 3.3968 no 3_767
Cl3 H45 3.4894 no .
Cl3 H46 3.4127 no .
Cl4 H5N 2.5678 no 3_766
Cl4 H9 3.5927 no 3_767
Cl4 H11 3.4955 no 3_767
Cl4 H30 3.3179 no 3_766
Cl5 H21B 2.7860 no 3_766
Cl5 H44 2.7206 no .
Cl5 H56A 2.9934 no 1_554
Cl5 H58 3.5395 no 1_554
Cl5 H84A 3.0102 no .
Cl6 H2 3.1119 no 3_666
Cl6 H3 3.0544 no 3_666
Cl6 H7N 3.3412 no .
Cl6 H53 3.3802 no 1_554
Cl6 H56A 3.5880 no 1_554
Cl6 H58 2.8860 no 1_554
Cl6 H59 3.4686 no 1_554
Cl6 H84B 3.2283 no .
Cl7 H33 3.1490 no 3_666
Cl7 H35B 2.8754 no 3_666
Cl7 H37 3.0640 no .
Cl7 H38 3.4842 no 3_666
Cl7 H59 3.1449 no 1_554
Cl8 H2N 2.4467 no 3_667
Cl8 H5 3.2498 no 3_667
Cl8 H7A 3.1742 no 3_667
Cl8 H7B 3.1443 no 3_667
Cl8 H32 3.4263 no 3_666
Cl8 H33 2.8618 no 3_666
Cl9 H18 3.3403 no 3_767
Cl9 H19 2.6983 no 3_767
Cl10 H11N 2.2703 no 4_565
Cl10 H70A 3.4378 no 4_565
Cl10 H72 3.1649 no 4_565
Cl11 H10N 2.2890 no 4_564
Cl11 H61 3.0660 no 4_564
Cl11 H75 3.5712 no 4_565
O1W H12N 2.1321 no .
O1W H67 3.3676 no 4_564
O1W H75 3.2522 no .
O1W H79 3.1935 no .
O2W H9N 2.1696 no 1_554
O2W H58 3.5497 no 1_554
O2W H74 3.1056 no .
O2W H82 3.1524 no .
O2W H84A 3.0012 no .
N1S H4N 2.1331 no 3_766
N1S H11 3.3168 no 1_554
N1S H46 2.8577 no 1_554
N1S H47 2.8706 no 1_554
N1S H54 3.4595 no 1_554
N1S H56B 3.3050 no 1_554
N2S H52 2.9813 no .
N2S H54 3.2897 no .
N2S H66 2.9632 no .
N2S H68 3.0554 no .
N2S H80 3.2084 no .
N3S H10 3.3000 no .
N3S H12 2.9302 no .
N3S H26 2.8485 no .
N3S H38 3.3941 no .
N3S H40 2.5738 no .
N4S H73 3.0276 no .
N7 H37 3.3026 no .
N7 H39 2.9035 no .
N8 H39 3.3436 no .
C1G H24 3.4806 no .
C1G H26 3.2209 no .
C1S H4N 2.6897 no 3_766
C1S H9 3.5531 no 1_554
C1S H11 3.2390 no 1_554
C1S H46 3.3790 no 1_554
C1S H47 2.8340 no 1_554
C1S H56A 3.3425 no 1_554
C1S H56B 3.5503 no 1_554
C1T H6N 3.3130 no .
C1T H9 3.0029 no 1_554
C1T H47 3.3811 no 1_554
C1T H53 3.4075 no 1_554
C1T H56A 3.5335 no 1_554
C2G H24 3.3796 no .
C2S H52 2.9158 no .
C2S H54 3.2756 no .
C2T H46 3.4090 no .
C2T H52 3.3943 no .
C3 H51 3.3565 no 3_667
C3 H53 3.1517 no 3_667
C3 H59 3.4804 no 3_667
C3G H26 3.3491 no .
C3G H38 3.4346 no .
C3S H38 3.0703 no .
C3S H40 2.9256 no .
C3T H3 3.4866 no .
C3T H38 3.3220 no .
C3T H59 3.3026 no 3_667
C3T H60 3.1777 no 3_667
C4 H51 2.7679 no 3_667
C4 H53 3.3307 no 3_667
C4G H38 3.0854 no .
C4G H40 3.1832 no .
C4S H73 2.9543 no .
C4T H73 3.5865 no .
C5 H51 2.8219 no 3_667
C5G H10 3.1976 no .
C5G H40 3.2037 no .
C6 H51 3.4385 no 3_667
C6G H10 3.2096 no .
C6G H12 3.3151 no .
C7G H18 3.5022 no .
C7G H24 3.2835 no .
C8G H24 3.0442 no .
C9G H24 3.1548 no .
C10G H24 3.3032 no .
C10G H26 3.5751 no .
C10G H31 3.2399 no .
C11 H46 3.3350 no .
C11G H31 3.1526 no .
C12G H30 3.1466 no .
C12G H31 3.0719 no .
C14 H45 3.5184 no .
C14 H46 3.3691 no .
C14G H21A 3.3717 no .
C15G H25 3.1993 no 3_766
C15G H45 3.3965 no 3_766
C16G H25 3.4666 no 3_766
C16G H30 3.0702 no .
C16G H45 3.4056 no 3_766
C17G H16 3.1549 no 1_554
C17G H17 3.5974 no 1_554
C17G H30 3.3491 no .
C17G H31 2.7334 no .
C18G H16 3.0146 no 1_554
C18G H17 2.8560 no 1_554
C18G H31 2.6625 no .
C19 H54 3.5604 no 3_767
C19 H56B 3.2020 no 3_767
C19G H17 3.2643 no 1_554
C19G H31 2.9602 no .
C20G H31 3.2119 no .
C23 H23 3.5194 no 3_766
C23 H25 3.1934 no 3_766
C25 H23 3.1156 no 3_766
C25 H45 3.5383 no .
C28 H44 3.3423 no .
C32 H7B 2.9962 no 1_554
C33 H7B 2.8551 no 1_554
C35 H37 3.0842 no 3_666
C36 H35A 3.2137 no 3_666
C36 H37 3.4659 no 3_666
C37 H7N 2.8016 no .
C37 H35A 2.8099 no 3_666
C37 H35B 3.0967 no 3_666
C39 H7N 2.8164 no .
C39 H35A 3.2204 no 3_666
C39 H35B 3.4566 no 3_666
C43 H39 3.1095 no .
C44 H28A 2.9002 no .
C45 H14B 3.0671 no .
C45 H28A 3.2744 no .
C46 H11 3.5436 no .
C46 H14B 2.9819 no .
C46 H42A 3.4883 no .
C47 H42A 3.0631 no .
C48 H39 3.2445 no .
C48 H42A 3.1587 no .
C51 H4 3.4951 no 3_667
C56 H19 3.3670 no 3_767
C58 H3 3.3704 no 3_667
C58 H84A 3.5199 no 1_556
C58 H84B 2.6502 no 1_556
C59 H3 2.7679 no 3_667
C59 H4 3.5898 no 3_667
C59 H81 3.2010 no 1_556
C59 H84B 2.8309 no 1_556
C60 H3 3.2367 no 3_667
C60 H4 3.1236 no 3_667
C61 H4 3.5699 no 3_667
C65 H11N 3.5341 no 4_565
C71 H67 3.5984 no 4_564
C73 H70A 3.1819 no 4_564
C74 H67 3.4959 no 4_564
C74 H70A 2.9958 no 4_564
C75 H67 3.1948 no 4_564
C76 H67 3.1884 no 4_564
C81 H59 3.4398 no 1_554
C84 H58 2.8249 no 1_554
C84 H59 3.3859 no 1_554
H1N Pd1 3.2719 no 3_667
H1N Cl1 3.5561 no 3_667
H1N Cl2 2.4152 no 3_667
H2 Cl2 3.4625 no 3_667
H2 Cl6 3.1119 no 3_666
H2 H35A 3.0925 no 3_666
H2N Cl1 2.9988 no 3_667
H2N Cl8 2.4467 no 3_667
H2N H8N 3.3577 no 3_667
H3 Cl6 3.0544 no 3_666
H3 C3T 3.4866 no .
H3 C58 3.3704 no 3_667
H3 C59 2.7679 no 3_667
H3 C60 3.2367 no 3_667
H3 H53 3.0015 no 3_667
H3 H58 3.5522 no 3_667
H3 H59 2.5545 no 3_667
H3 H60 3.3433 no 3_667
H3N Cl3 2.3857 no 3_767
H3N H3N 3.4178 no 3_767
H4 C51 3.4951 no 3_667
H4 C59 3.5898 no 3_667
H4 C60 3.1236 no 3_667
H4 C61 3.5699 no 3_667
H4 H51 2.9310 no 3_667
H4 H53 3.3425 no 3_667
H4 H60 3.0717 no 3_667
H4N N1S 2.1331 no 3_766
H4N C1S 2.6897 no 3_766
H4N H56A 3.5994 no 3_767
H4N H56B 2.9738 no 3_767
H5 Cl8 3.2498 no 3_667
H5 H49B 3.5891 no 3_667
H5 H51 3.0088 no 3_667
H5N Cl4 2.5678 no 3_766
H5N H21B 3.2646 no 3_766
H5N H23 3.1322 no 3_766
H6N Cl2 2.2590 no 1_554
H6N C1T 3.3130 no .
H7A Cl8 3.1742 no 3_667
H7A H32 3.4966 no 1_556
H7B Cl8 3.1443 no 3_667
H7B C32 2.9962 no 1_556
H7B C33 2.8551 no 1_556
H7B H32 3.0022 no 1_556
H7B H33 2.7199 no 1_556
H7N Cl6 3.3412 no .
H7N C37 2.8016 no .
H7N C39 2.8164 no .
H7N H37 2.4844 no .
H7N H39 2.5413 no .
H8N Cl1 2.3954 no .
H8N H2N 3.3577 no 3_667
H8N H39 3.2691 no .
H8N H42A 3.2451 no .
H9 Cl4 3.5927 no 3_767
H9 C1S 3.5531 no 1_556
H9 C1T 3.0029 no 1_556
H9N O2W 2.1696 no 1_556
H10 N3S 3.3000 no .
H10 C5G 3.1976 no .
H10 C6G 3.2096 no .
H10N Pd6 3.5134 no 4_565
H10N Cl11 2.2890 no 4_565
H10N H11N 3.0783 no 4_565
H11 Cl4 3.4955 no 3_767
H11 N1S 3.3168 no 1_556
H11 C1S 3.2390 no 1_556
H11 C46 3.5436 no .
H11 H46 2.8018 no .
H11N Cl10 2.2703 no 4_564
H11N C65 3.5341 no 4_564
H11N H10N 3.0783 no 4_564
H11N H65 3.4468 no 4_564
H12 N3S 2.9302 no .
H12 C6G 3.3151 no .
H12N O1W 2.1321 no .
H12N H67 3.4281 no 4_564
H14A H45 3.5439 no .
H14B C45 3.0671 no .
H14B C46 2.9819 no .
H14B H45 2.6517 no .
H14B H46 2.4759 no .
H16 Cl3 3.3968 no 3_767
H16 C17G 3.1549 no 1_556
H16 C18G 3.0146 no 1_556
H17 C17G 3.5974 no 1_556
H17 C18G 2.8560 no 1_556
H17 C19G 3.2643 no 1_556
H18 Cl9 3.3403 no 3_767
H18 C7G 3.5022 no .
H19 Cl9 2.6983 no 3_767
H19 C56 3.3670 no 3_767
H19 H54 3.1608 no 3_767
H19 H56B 2.3850 no 3_767
H21A C14G 3.3717 no .
H21A H56B 3.1912 no 3_767
H21B Cl5 2.7860 no 3_766
H21B H5N 3.2646 no 3_766
H21B H25 3.5669 no 3_766
H23 C23 3.5194 no 3_766
H23 C25 3.1156 no 3_766
H23 H5N 3.1322 no 3_766
H23 H23 3.4173 no 3_766
H23 H25 2.7078 no 3_766
H24 C1G 3.4806 no .
H24 C2G 3.3796 no .
H24 C7G 3.2835 no .
H24 C8G 3.0442 no .
H24 C9G 3.1548 no .
H24 C10G 3.3032 no .
H25 C15G 3.1993 no 3_766
H25 C16G 3.4666 no 3_766
H25 C23 3.1934 no 3_766
H25 H21B 3.5669 no 3_766
H25 H23 2.7078 no 3_766
H25 H45 3.2671 no .
H26 N3S 2.8485 no .
H26 C1G 3.2209 no .
H26 C3G 3.3491 no .
H26 C10G 3.5751 no .
H28A C44 2.9002 no .
H28A C45 3.2744 no .
H28A H44 2.3593 no .
H28A H45 3.0811 no .
H30 Cl4 3.3179 no 3_766
H30 C12G 3.1466 no .
H30 C16G 3.0702 no .
H30 C17G 3.3491 no .
H31 C10G 3.2399 no .
H31 C11G 3.1526 no .
H31 C12G 3.0719 no .
H31 C17G 2.7334 no .
H31 C18G 2.6625 no .
H31 C19G 2.9602 no .
H31 C20G 3.2119 no .
H32 Cl8 3.4263 no 3_666
H32 H7A 3.4966 no 1_554
H32 H7B 3.0022 no 1_554
H33 Cl2 3.2324 no 1_554
H33 Cl7 3.1490 no 3_666
H33 Cl8 2.8618 no 3_666
H33 H7B 2.7199 no 1_554
H35A Cl2 3.4248 no 1_554
H35A C36 3.2137 no 3_666
H35A C37 2.8099 no 3_666
H35A C39 3.2204 no 3_666
H35A H2 3.0925 no 3_666
H35A H35A 3.4611 no 3_666
H35A H37 2.8189 no 3_666
H35A H39 3.4683 no 3_666
H35B Cl2 3.4935 no 1_554
H35B Cl7 2.8754 no 3_666
H35B C37 3.0967 no 3_666
H35B C39 3.4566 no 3_666
H35B H37 2.6620 no 3_666
H35B H39 3.3203 no 3_666
H37 Cl7 3.0640 no .
H37 N7 3.3026 no .
H37 C35 3.0842 no 3_666
H37 C36 3.4659 no 3_666
H37 H7N 2.4844 no .
H37 H35A 2.8189 no 3_666
H37 H35B 2.6620 no 3_666
H38 Cl7 3.4842 no 3_666
H38 N3S 3.3941 no .
H38 C3G 3.4346 no .
H38 C3S 3.0703 no .
H38 C3T 3.3220 no .
H38 C4G 3.0854 no .
H39 Pd4 2.7920 no .
H39 N7 2.9035 no .
H39 N8 3.3436 no .
H39 C43 3.1095 no .
H39 C48 3.2445 no .
H39 H7N 2.5413 no .
H39 H8N 3.2691 no .
H39 H35A 3.4683 no 3_666
H39 H35B 3.3203 no 3_666
H40 N3S 2.5738 no .
H40 C3S 2.9256 no .
H40 C4G 3.1832 no .
H40 C5G 3.2037 no .
H42A C46 3.4883 no .
H42A C47 3.0631 no .
H42A C48 3.1587 no .
H42A H8N 3.2451 no .
H42A H47 3.2647 no .
H44 Cl5 2.7206 no .
H44 C28 3.3423 no .
H44 H28A 2.3593 no .
H45 Cl3 3.4894 no .
H45 C14 3.5184 no .
H45 C15G 3.3965 no 3_766
H45 C16G 3.4056 no 3_766
H45 C25 3.5383 no .
H45 H14A 3.5439 no .
H45 H14B 2.6517 no .
H45 H25 3.2671 no .
H45 H28A 3.0811 no .
H46 Cl3 3.4127 no .
H46 N1S 2.8577 no 1_556
H46 C1S 3.3790 no 1_556
H46 C2T 3.4090 no .
H46 C11 3.3350 no .
H46 C14 3.3691 no .
H46 H11 2.8018 no .
H46 H14B 2.4759 no .
H47 Cl1 3.1946 no .
H47 N1S 2.8706 no 1_556
H47 C1S 2.8340 no 1_556
H47 C1T 3.3811 no 1_556
H47 H42A 3.2647 no .
H49B H5 3.5891 no 3_667
H51 Cl1 3.1334 no .
H51 C3 3.3565 no 3_667
H51 C4 2.7679 no 3_667
H51 C5 2.8219 no 3_667
H51 C6 3.4385 no 3_667
H51 H4 2.9310 no 3_667
H51 H5 3.0088 no 3_667
H52 N2S 2.9813 no .
H52 C2S 2.9158 no .
H52 C2T 3.3943 no .
H53 Cl6 3.3802 no 1_556
H53 C1T 3.4075 no 1_556
H53 C3 3.1517 no 3_667
H53 C4 3.3307 no 3_667
H53 H3 3.0015 no 3_667
H53 H4 3.3425 no 3_667
H54 N1S 3.4595 no 1_556
H54 N2S 3.2897 no .
H54 C2S 3.2756 no .
H54 C19 3.5604 no 3_767
H54 H19 3.1608 no 3_767
H56A Cl5 2.9934 no 1_556
H56A Cl6 3.5880 no 1_556
H56A C1S 3.3425 no 1_556
H56A C1T 3.5335 no 1_556
H56A H4N 3.5994 no 3_767
H56B N1S 3.3050 no 1_556
H56B C1S 3.5503 no 1_556
H56B C19 3.2020 no 3_767
H56B H4N 2.9738 no 3_767
H56B H19 2.3850 no 3_767
H56B H21A 3.1912 no 3_767
H58 Cl5 3.5395 no 1_556
H58 Cl6 2.8860 no 1_556
H58 O2W 3.5497 no 1_556
H58 C84 2.8249 no 1_556
H58 H3 3.5522 no 3_667
H58 H84A 2.7691 no 1_556
H58 H84B 2.0692 no 1_556
H59 Cl6 3.4686 no 1_556
H59 Cl7 3.1449 no 1_556
H59 C3 3.4804 no 3_667
H59 C3T 3.3026 no 3_667
H59 C81 3.4398 no 1_556
H59 C84 3.3859 no 1_556
H59 H3 2.5545 no 3_667
H59 H81 2.7333 no 1_556
H59 H84B 2.4398 no 1_556
H60 C3T 3.1777 no 3_667
H60 H3 3.3433 no 3_667
H60 H4 3.0717 no 3_667
H61 Cl11 3.0660 no 4_565
H65 Pd6 3.2145 no 4_565
H65 H11N 3.4468 no 4_565
H66 N2S 2.9632 no .
H67 O1W 3.3676 no 4_565
H67 C71 3.5984 no 4_565
H67 C74 3.4959 no 4_565
H67 C75 3.1948 no 4_565
H67 C76 3.1884 no 4_565
H67 H12N 3.4281 no 4_565
H67 H75 3.4952 no 4_565
H68 N2S 3.0554 no .
H70A Cl10 3.4378 no 4_564
H70A C73 3.1819 no 4_565
H70A C74 2.9958 no 4_565
H70A H73 3.2815 no 4_565
H70A H74 2.9363 no 4_565
H72 Cl10 3.1649 no 4_564
H73 N4S 3.0276 no .
H73 C4S 2.9543 no .
H73 C4T 3.5865 no .
H73 H70A 3.2815 no 4_564
H74 O2W 3.1056 no .
H74 H70A 2.9363 no 4_564
H75 Cl11 3.5712 no 4_564
H75 O1W 3.2522 no .
H75 H67 3.4952 no 4_564
H79 O1W 3.1935 no .
H80 N2S 3.2084 no .
H81 C59 3.2010 no 1_554
H81 H59 2.7333 no 1_554
H82 O2W 3.1524 no .
H84A Cl5 3.0102 no .
H84A O2W 3.0012 no .
H84A C58 3.5199 no 1_554
H84A H58 2.7691 no 1_554
H84B Cl6 3.2283 no .
H84B C58 2.6502 no 1_554
H84B C59 2.8309 no 1_554
H84B H58 2.0692 no 1_554
H84B H59 2.4398 no 1_554

loop_
_geom_hbond_atom_site_label_D
_geom_hbond_atom_site_label_H
_geom_hbond_atom_site_label_A
_geom_hbond_site_symmetry_A
_geom_hbond_distance_DA
_geom_hbond_distance_DH
_geom_hbond_distance_HA
_geom_hbond_angle_DHA
_geom_hbond_publ_flag
N1 H1N Cl2 3_667 3.298(6) 0.930 2.415 158.5 no
N2 H2N Cl8 3_667 3.258(6) 0.930 2.447 145.7 no
N3 H3N Cl3 3_767 3.240(6) 0.930 2.386 152.6 no
N4 H4N N1S 3_766 2.948(10) 0.930 2.133 145.6 no
N6 H6N Cl2 1_554 3.148(6) 0.930 2.259 159.7 no
N10 H10N Cl11 4_565 3.135(13) 0.930 2.289 151.0 no
N11 H11N Cl10 4_564 3.168(14) 0.930 2.270 162.0 no
N12 H12N O1W . 3.05(3) 0.930 2.132 171.1 no

loop_
_geom_torsion_atom_site_label_1
_geom_torsion_atom_site_label_2
_geom_torsion_atom_site_label_3
_geom_torsion_atom_site_label_4
_geom_torsion
_geom_torsion_publ_flag
Cl1 Pd1 N1 C1 -162.4(3) no
Cl1 Pd1 N1 C42 67.9(4) no
Cl2 Pd1 N2 C6 156.9(3) no
Cl2 Pd1 N2 C7 -72.7(3) no
N1 Pd1 N2 C6 -15.8(4) no
N1 Pd1 N2 C7 114.5(4) no
N2 Pd1 N1 C1 20.9(4) no
N2 Pd1 N1 C42 -108.8(4) no
Cl3 Pd2 N3 C14 70.2(4) no
Cl3 Pd2 N3 C15 -163.7(3) no
Cl4 Pd2 N4 C20 165.7(3) no
Cl4 Pd2 N4 C21 -64.1(4) no
N3 Pd2 N4 C20 -12.9(4) no
N3 Pd2 N4 C21 117.2(4) no
N4 Pd2 N3 C14 -109.9(4) no
N4 Pd2 N3 C15 16.1(3) no
Cl5 Pd3 N5 C28 75.9(4) no
Cl5 Pd3 N5 C29 -161.3(3) no
Cl6 Pd3 N6 C34 169.9(3) no
Cl6 Pd3 N6 C35 -56.6(4) no
N5 Pd3 N6 C34 -13.0(3) no
N5 Pd3 N6 C35 120.6(4) no
N6 Pd3 N5 C28 -108.2(4) no
N6 Pd3 N5 C29 14.6(3) no
Cl7 Pd4 N7 C43 -165.6(4) no
Cl7 Pd4 N7 C84 70.8(4) no
Cl8 Pd4 N8 C48 163.5(4) no
Cl8 Pd4 N8 C49 -69.5(4) no
N7 Pd4 N8 C48 -16.6(5) no
N7 Pd4 N8 C49 110.4(4) no
N8 Pd4 N7 C43 12.4(5) no
N8 Pd4 N7 C84 -111.1(4) no
Cl9 Pd5 N9 C56 -67.1(5) no
Cl9 Pd5 N9 C57 160.6(4) no
Cl10 Pd5 N10 C62 -154.6(6) no
Cl10 Pd5 N10 C63 79.0(6) no
N9 Pd5 N10 C62 18.8(6) no
N9 Pd5 N10 C63 -107.7(6) no
N10 Pd5 N9 C56 113.0(6) no
N10 Pd5 N9 C57 -19.3(5) no
Cl11 Pd6 N11 C70 68.4(8) no
Cl11 Pd6 N11 C71 -163.5(7) no
Cl12 Pd6 N12 C76 160.7(8) no
Cl12 Pd6 N12 C77 -75.8(10) no
N11 Pd6 N12 C76 -21.2(9) no
N11 Pd6 N12 C77 102.2(11) no
N12 Pd6 N11 C70 -112.4(9) no
N12 Pd6 N11 C71 15.7(8) no
Pd1 N1 C1 C2 160.0(5) no
Pd1 N1 C1 C6 -22.4(7) no
Pd1 N1 C42 C41 -169.2(5) no
C1 N1 C42 C41 65.4(8) no
C42 N1 C1 C2 -73.2(9) no
C42 N1 C1 C6 104.5(7) no
Pd1 N2 C6 C1 8.3(7) no
Pd1 N2 C6 C5 -166.5(5) no
Pd1 N2 C7 C8 -52.9(6) no
C6 N2 C7 C8 73.2(8) no
C7 N2 C6 C1 -123.5(7) no
C7 N2 C6 C5 61.8(9) no
Pd2 N3 C14 C13 -175.1(5) no
Pd2 N3 C15 C16 164.9(5) no
Pd2 N3 C15 C20 -18.0(8) no
C14 N3 C15 C16 -71.7(8) no
C14 N3 C15 C20 105.4(8) no
C15 N3 C14 C13 64.2(8) no
C3S N3S C5G C3S 0.0(19) no
C3S N3S C5G C4G 6.4(19) no
C3S N3S C5G C6G 138(3) no
C5G N3S C3S C3G -127(3) no
C5G N3S C3S C5G 0.0(10) no
C3S N3S C6G C2G 105(3) no
C3S N3S C6G C5G -34(3) no
C6G N3S C3S C3G -94(3) no
C6G N3S C3S C5G 33.1(19) no
C4G N3S C5G C3S -6.4(15) no
C4G N3S C5G C4G 0.0(14) no
C4G N3S C5G C6G 131(2) no
C5G N3S C4G C3G -131(3) no
C5G N3S C4G C5G -0.0(10) no
C4G N3S C6G C2G 98(3) no
C4G N3S C6G C5G -40.6(17) no
C6G N3S C4G C3G -93(3) no
C6G N3S C4G C5G 37.5(16) no
C5G N3S C6G C2G 139(3) no
C5G N3S C6G C5G 0.0(10) no
C6G N3S C5G C3S -138(2) no
C6G N3S C5G C4G -131.1(18) no
C6G N3S C5G C6G 0.0(10) no
Pd2 N4 C20 C15 6.6(8) no
Pd2 N4 C20 C19 -167.2(5) no
Pd2 N4 C21 C22 -46.9(8) no
C20 N4 C21 C22 80.2(9) no
C21 N4 C20 C15 -125.3(8) no
C21 N4 C20 C19 60.8(9) no
Pd3 N5 C28 C27 -162.7(5) no
Pd3 N5 C29 C30 163.2(4) no
Pd3 N5 C29 C34 -14.4(6) no
C28 N5 C29 C30 -76.3(7) no
C28 N5 C29 C34 106.0(6) no
C29 N5 C28 C27 76.9(8) no
Pd3 N6 C34 C29 8.4(7) no
Pd3 N6 C34 C33 -169.7(5) no
Pd3 N6 C35 C36 -52.7(8) no
C34 N6 C35 C36 79.1(8) no
C35 N6 C34 C29 -127.1(7) no
C35 N6 C34 C33 54.8(8) no
Pd4 N7 C43 C44 166.4(6) no
Pd4 N7 C43 C48 -5.9(9) no
Pd4 N7 C84 C83 46.5(8) no
C43 N7 C84 C83 -74.7(9) no
C84 N7 C43 C44 -68.1(10) no
C84 N7 C43 C48 119.5(8) no
Pd4 N8 C48 C43 18.6(8) no
Pd4 N8 C48 C47 -162.6(6) no
Pd4 N8 C49 C50 172.5(5) no
C48 N8 C49 C50 -65.2(8) no
C49 N8 C48 C43 -104.7(7) no
C49 N8 C48 C47 74.2(9) no
Pd5 N9 C56 C55 -70.2(9) no
Pd5 N9 C57 C58 -161.1(6) no
Pd5 N9 C57 C62 16.1(8) no
C56 N9 C57 C58 64.0(10) no
C56 N9 C57 C62 -118.9(8) no
C57 N9 C56 C55 59.4(9) no
Pd5 N10 C62 C57 -18.0(11) no
Pd5 N10 C62 C61 165.8(4) no
Pd5 N10 C63 C64 -63.9(10) no
C62 N10 C63 C64 177.5(9) no
C63 N10 C62 C57 106.9(11) no
C63 N10 C62 C61 -69.3(10) no
Pd6 N11 C70 C69 38.8(17) no
Pd6 N11 C71 C72 162.7(11) no
Pd6 N11 C71 C76 -7.0(16) no
C70 N11 C71 C72 -64.2(18) no
C70 N11 C71 C76 126.1(16) no
C71 N11 C70 C69 -85.1(17) no
Pd6 N12 C76 C71 22.4(17) no
Pd6 N12 C76 C75 -160.1(12) no
Pd6 N12 C77 C78 175.3(11) no
C76 N12 C77 C78 -67.7(19) no
C77 N12 C76 C71 -94.5(17) no
C77 N12 C76 C75 83.0(19) no
N1 C1 C2 C3 176.8(6) no
N1 C1 C6 N2 9.5(10) no
N1 C1 C6 C5 -175.7(6) no
C2 C1 C6 N2 -172.7(7) no
C2 C1 C6 C5 2.0(11) no
C6 C1 C2 C3 -0.8(11) no
C2G C1G C3G C3S 8(2) no
C2G C1G C3G C4G -2(3) no
C3G C1G C2G C6G 2(3) no
C3G C1G C2G C7G 177.2(14) no
C2G C1G C10G C9G 5(3) no
C10G C1G C2G C6G -178.9(18) no
C10G C1G C2G C7G -4(3) no
C3G C1G C10G C9G -176.3(18) no
C10G C1G C3G C3S -171.3(18) no
C10G C1G C3G C4G 179.1(18) no
C1 C2 C3 C4 -0.9(13) no
C1G C2G C6G N3S -40.2(18) no
C1G C2G C6G C5G -5(3) no
C1G C2G C7G C8G 6(3) no
C6G C2G C7G C8G -179.2(17) no
C7G C2G C6G N3S 144.1(15) no
C7G C2G C6G C5G 179.5(18) no
C2 C3 C4 C5 1.4(13) no
C1G C3G C3S N3S 39(3) no
C1G C3G C3S C3T -144.4(15) no
C1G C3G C3S C5G -18(4) no
C1G C3G C4G N3S 43(3) no
C1G C3G C4G C3T -141.7(19) no
C1G C3G C4G C5G 4(4) no
N3S C3S C5G N3S 0(3) no
N3S C3S C5G C6G -52(4) no
C3G C3S C5G N3S 69(3) no
C3G C3S C5G C6G 17(4) no
C3T C3S C5G N3S 178(4) no
C3T C3S C5G C6G 127(4) no
C3 C4 C5 C6 -0.2(12) no
N3S C4G C5G N3S 0(3) no
N3S C4G C5G C6G -61(3) no
C3G C4G C5G N3S 55(3) no
C3G C4G C5G C6G -7(4) no
C3T C4G C5G N3S -167(5) no
C3T C4G C5G C6G 131(5) no
C4 C5 C6 N2 173.2(7) no
C4 C5 C6 C1 -1.5(12) no
N3S C5G C6G N3S 0(3) no
N3S C5G C6G C2G -51(3) no
C3S C5G C6G N3S 45(3) no
C3S C5G C6G C2G -6(4) no
C4G C5G C6G N3S 58(3) no
C4G C5G C6G C2G 7(4) no
N2 C7 C8 C9 94.3(8) no
N2 C7 C8 C10 -83.1(9) no
C2G C7G C8G C9G -9(4) no
C7 C8 C9 C11 -177.8(7) no
C7 C8 C10 C12 178.0(6) no
C9 C8 C10 C12 0.4(11) no
C10 C8 C9 C11 -0.3(12) no
C7G C8G C9G C10G 11(4) no
C8 C9 C11 C13 0.9(12) no
C8G C9G C10G C1G -8(4) no
C8 C10 C12 C13 -1.2(12) no
C9 C11 C13 C12 -1.6(12) no
C9 C11 C13 C14 -177.9(7) no
C12G C11G C13G C14G 2(5) no
C13G C11G C12G C16G -3(5) no
C13G C11G C12G C17G 179(3) no
C12G C11G C20G C19G -13(6) no
C20G C11G C12G C16G -177(3) no
C20G C11G C12G C17G 5(4) no
C13G C11G C20G C19G 172(4) no
C20G C11G C13G C14G 178(3) no
C10 C12 C13 C11 1.8(12) no
C10 C12 C13 C14 178.1(7) no
C11G C12G C16G C15G 10(3) no
C11G C12G C17G C18G 4(3) no
C16G C12G C17G C18G -173.6(16) no
C17G C12G C16G C15G -172.5(16) no
C11 C13 C14 N3 74.7(10) no
C12 C13 C14 N3 -101.5(8) no
C11G C13G C14G C15G -12(5) no
C13G C14G C15G C16G 20(5) no
N3 C15 C16 C17 176.2(6) no
N3 C15 C20 N4 8.0(11) no
N3 C15 C20 C19 -178.3(6) no
C16 C15 C20 N4 -175.0(7) no
C16 C15 C20 C19 -1.2(13) no
C20 C15 C16 C17 -0.9(12) no
C14G C15G C16G C12G -17(3) no
C15 C16 C17 C18 0.7(14) no
C16 C17 C18 C19 1.5(16) no
C12G C17G C18G C19G -6(4) no
C17 C18 C19 C20 -3.5(15) no
C17G C18G C19G C20G -2(5) no
C18 C19 C20 N4 177.1(8) no
C18 C19 C20 C15 3.4(14) no
C18G C19G C20G C11G 10(6) no
N4 C21 C22 C23 89.2(9) no
N4 C21 C22 C24 -90.0(9) no
C21 C22 C23 C25 -176.4(6) no
C21 C22 C24 C26 176.1(7) no
C23 C22 C24 C26 -3.1(11) no
C24 C22 C23 C25 2.8(11) no
C22 C23 C25 C27 -1.4(11) no
C22 C24 C26 C27 2.1(11) no
C23 C25 C27 C26 0.3(11) no
C23 C25 C27 C28 177.3(6) no
C24 C26 C27 C25 -0.6(11) no
C24 C26 C27 C28 -177.6(7) no
C25 C27 C28 N5 82.6(9) no
C26 C27 C28 N5 -100.4(9) no
N5 C29 C30 C31 178.6(5) no
N5 C29 C34 N6 4.1(9) no
N5 C29 C34 C33 -177.7(5) no
C30 C29 C34 N6 -173.1(7) no
C30 C29 C34 C33 5.1(11) no
C34 C29 C30 C31 -4.2(12) no
C29 C30 C31 C32 -0.1(12) no
C30 C31 C32 C33 3.1(13) no
C31 C32 C33 C34 -2.3(12) no
C32 C33 C34 N6 176.8(7) no
C32 C33 C34 C29 -1.4(11) no
N6 C35 C36 C37 103.8(8) no
N6 C35 C36 C38 -76.6(9) no
C35 C36 C37 C39 179.7(7) no
C35 C36 C38 C40 178.1(6) no
C37 C36 C38 C40 -2.4(11) no
C38 C36 C37 C39 0.1(11) no
C36 C37 C39 C41 1.3(12) no
C36 C38 C40 C41 3.2(11) no
C37 C39 C41 C40 -0.5(11) no
C37 C39 C41 C42 -176.8(7) no
C38 C40 C41 C39 -1.7(11) no
C38 C40 C41 C42 174.4(7) no
C39 C41 C42 N1 84.2(9) no
C40 C41 C42 N1 -92.0(9) no
N7 C43 C44 C45 -173.1(8) no
N7 C43 C48 N8 -8.8(12) no
N7 C43 C48 C47 172.3(7) no
C44 C43 C48 N8 178.9(8) no
C44 C43 C48 C47 -0.0(13) no
C48 C43 C44 C45 -0.9(14) no
C43 C44 C45 C46 2.3(15) no
C44 C45 C46 C47 -2.7(14) no
C45 C46 C47 C48 1.8(13) no
C46 C47 C48 N8 -179.3(7) no
C46 C47 C48 C43 -0.4(13) no
N8 C49 C50 C51 -77.8(9) no
N8 C49 C50 C52 103.3(8) no
C49 C50 C51 C53 179.5(7) no
C49 C50 C52 C54 179.0(7) no
C51 C50 C52 C54 0.0(12) no
C52 C50 C51 C53 -1.5(13) no
C50 C51 C53 C55 1.1(14) no
C50 C52 C54 C55 1.8(12) no
C51 C53 C55 C54 0.7(13) no
C51 C53 C55 C56 179.6(8) no
C52 C54 C55 C53 -2.1(12) no
C52 C54 C55 C56 179.0(7) no
C53 C55 C56 N9 -87.0(10) no
C54 C55 C56 N9 91.8(10) no
N9 C57 C58 C59 179.8(8) no
N9 C57 C62 N10 2.1(12) no
N9 C57 C62 C61 178.5(6) no
C58 C57 C62 N10 179.1(8) no
C58 C57 C62 C61 -4.5(12) no
C62 C57 C58 C59 3.2(15) no
C57 C58 C59 C60 2.2(15) no
C58 C59 C60 C61 -4.5(15) no
C59 C60 C61 C62 2.9(15) no
C60 C61 C62 N10 178.5(9) no
C60 C61 C62 C57 1.4(13) no
N10 C63 C64 C65 -79.0(13) no
N10 C63 C64 C66 103.1(12) no
C63 C64 C65 C67 -177.5(10) no
C63 C64 C66 C68 179.8(10) no
C65 C64 C66 C68 1.8(18) no
C66 C64 C65 C67 0.5(18) no
C64 C65 C67 C69 -1(3) no
C64 C66 C68 C69 -4(3) no
C65 C67 C69 C68 -1(3) no
C65 C67 C69 C70 177.2(14) no
C66 C68 C69 C67 3(3) no
C66 C68 C69 C70 -174.8(13) no
C67 C69 C70 N11 -83(2) no
C68 C69 C70 N11 95(2) no
N11 C71 C72 C73 -170.8(12) no
N11 C71 C76 N12 -11(3) no
N11 C71 C76 C75 172.0(15) no
C72 C71 C76 N12 179.3(14) no
C72 C71 C76 C75 2(3) no
C76 C71 C72 C73 -1(3) no
C71 C72 C73 C74 1(3) no
C72 C73 C74 C75 -3(3) no
C73 C74 C75 C76 4(3) no
C74 C75 C76 N12 179.1(15) no
C74 C75 C76 C71 -4(3) no
N12 C77 C78 C79 -79(3) no
N12 C77 C78 C80 97.9(17) no
C77 C78 C79 C81 179.0(15) no
C77 C78 C80 C82 -179.5(13) no
C79 C78 C80 C82 -2(3) no
C80 C78 C79 C81 2(3) no
C78 C79 C81 C83 -1(3) no
C78 C80 C82 C83 1(3) no
C79 C81 C83 C82 -0(2) no
C79 C81 C83 C84 -179.3(13) no
C80 C82 C83 C81 -0(2) no
C80 C82 C83 C84 178.9(12) no
C81 C83 C84 N7 -88.7(12) no
C82 C83 C84 N7 92.1(14) no

loop_
_platon_squeeze_void_nr
_platon_squeeze_void_average_x
_platon_squeeze_void_average_y
_platon_squeeze_void_average_z
_platon_squeeze_void_volume
_platon_squeeze_void_count_electrons
_platon_squeeze_void_content
1 0.730 0.250 -0.020 2042 266 ' '
2 0.270 0.750 -0.040 2042 264 ' '
